data_4326518
loop_
_publ_author_name
'Daniel L. Reger'
'Jacob J. Horger'
'Agota Debreczeni'
'Mark D. Smith'

_publ_contact_author_address
;
Department of Chemistry and Biochemistry
University of South Carolina
Columbia, South Carolina 29208
USA
;
_publ_contact_author_email reger@mail.chem.sc.edu
_publ_contact_author_fax '1 803 777 9521'
_publ_contact_author_name 'Professor Daniel L. Reger'
_publ_contact_author_phone '1 803 777 2587'
_publ_section_title
;
 Syntheses and Characterization of Copper(II) Carboxylate Dimers Formed
 from Enantiopure Ligands Containing a Strong \p...\p Stacking Synthon:
 Enantioselective Single-Crystal to Single-Crystal Gas/Solid-Mediated
 Transformations
;
_journal_name_full 'Inorganic Chemistry'
_journal_page_first 10225
_journal_page_last 10240
_journal_paper_doi 10.1021/ic201238n
_journal_volume 50
_journal_year 2011
_chemical_absolute_configuration ad
_chemical_formula_moiety 'C138 H103 Cu4 N17 O43, C5 H10 O3'
_chemical_formula_sum 'C143 H113 Cu4 N17 O46'
_chemical_formula_weight 3059.66
_chemical_name_systematic
; 
 ? 
;
_space_group_IT_number 19
_symmetry_cell_setting orthorhombic
_symmetry_space_group_name_Hall 'P 2ac 2ab'
_symmetry_space_group_name_H-M 'P 21 21 21'
_atom_sites_solution_hydrogens geom
_atom_sites_solution_primary direct
_atom_sites_solution_secondary difmap
_audit_creation_method SHELXL-97
_cell_angle_alpha 90.00
_cell_angle_beta 90.00
_cell_angle_gamma 90.00
_cell_formula_units_Z 4
_cell_length_a 15.2568(11)
_cell_length_b 21.8967(16)
_cell_length_c 52.720(4)
_cell_measurement_reflns_used 9135
_cell_measurement_temperature 150(2)
_cell_measurement_theta_max 23.946
_cell_measurement_theta_min 2.244
_cell_volume 17612(2)
_computing_cell_refinement 'SAINT-Plus Version 6.45 (Bruker, 2001)'
_computing_data_collection 'SMART Version 5.625 (Bruker, 2001)'
_computing_data_reduction 'SAINT-Plus Version 6.45 (Bruker, 2001)'
_computing_molecular_graphics various
_computing_publication_material 'SHELXTL Version 6.14 (Bruker, 2000)'
_computing_structure_refinement 'SHELXL-97 (Sheldrick, 1997)'
_computing_structure_solution 'SHELXS-97 (Sheldrick, 1990)'
_diffrn_ambient_temperature 150(2)
_diffrn_measured_fraction_theta_full 0.999
_diffrn_measured_fraction_theta_max 0.999
_diffrn_measurement_device_type 'Bruker SMART APEX CCD diffractometer'
_diffrn_measurement_method 'omega scans'
_diffrn_radiation_monochromator graphite
_diffrn_radiation_source 'fine-focus sealed tube'
_diffrn_radiation_type MoK\a
_diffrn_radiation_wavelength 0.71073
_diffrn_reflns_av_R_equivalents 0.0830
_diffrn_reflns_av_sigmaI/netI 0.0481
_diffrn_reflns_limit_h_max 17
_diffrn_reflns_limit_h_min -17
_diffrn_reflns_limit_k_max 25
_diffrn_reflns_limit_k_min -25
_diffrn_reflns_limit_l_max 60
_diffrn_reflns_limit_l_min -60
_diffrn_reflns_number 236144
_diffrn_reflns_theta_full 24.14
_diffrn_reflns_theta_max 24.14
_diffrn_reflns_theta_min 1.01
_exptl_absorpt_coefficient_mu 0.551
_exptl_absorpt_correction_T_max 1.0000
_exptl_absorpt_correction_T_min 0.8546
_exptl_absorpt_correction_type multi-scan
_exptl_absorpt_process_details 'SADABS Version 2.05 (Bruker, 2001)'
_exptl_crystal_colour blue
_exptl_crystal_density_diffrn 1.154
_exptl_crystal_description 'rectangular bar'
_exptl_crystal_F_000 6296
_exptl_crystal_size_max 0.54
_exptl_crystal_size_mid 0.24
_exptl_crystal_size_min 0.22
_refine_diff_density_max 0.858
_refine_diff_density_min -0.571
_refine_diff_density_rms 0.106
_refine_ls_abs_structure_details 'Flack H D (1983), Acta Cryst. A39, 876-881'
_refine_ls_abs_structure_Flack 0.059(13)
_refine_ls_extinction_method none
_refine_ls_goodness_of_fit_ref 1.021
_refine_ls_hydrogen_treatment constr
_refine_ls_matrix_type full
_refine_ls_number_parameters 853
_refine_ls_number_reflns 28085
_refine_ls_number_restraints 1116
_refine_ls_restrained_S_all 1.023
_refine_ls_R_factor_all 0.0884
_refine_ls_R_factor_gt 0.0796
_refine_ls_shift/su_max 0.001
_refine_ls_shift/su_mean 0.000
_refine_ls_structure_factor_coef Fsqd
_refine_ls_weighting_details 'calc w=1/[\s^2^(Fo^2^)+(0.1287P)^2^+33.1344P] where P=(Fo^2^+2Fc^2^)/3'
_refine_ls_weighting_scheme calc
_refine_ls_wR_factor_gt 0.2061
_refine_ls_wR_factor_ref 0.2128
_reflns_number_gt 24342
_reflns_number_total 28085
_reflns_threshold_expression >2sigma(I)
_cod_data_source_file ic201238n_si_002_9.cif
_cod_data_source_block 9
_cod_database_code 4326518

loop_
_symmetry_equiv_pos_as_xyz
'x, y, z'
'-x+1/2, -y, z+1/2'
'-x, y+1/2, -z+1/2'
'x+1/2, -y+1/2, -z'

loop_
_atom_site_label
_atom_site_type_symbol
_atom_site_fract_x
_atom_site_fract_y
_atom_site_fract_z
_atom_site_U_iso_or_equiv
_atom_site_adp_type
_atom_site_occupancy
_atom_site_symmetry_multiplicity
_atom_site_calc_flag
_atom_site_refinement_flags
_atom_site_disorder_assembly
_atom_site_disorder_group
Cu1 Cu 0.97257(5) 0.43063(4) 0.304966(13) 0.03382(19) Uani 1 1 d D . .
Cu2 Cu 0.94913(5) 0.42152(3) 0.355051(12) 0.03082(18) Uani 1 1 d . B .
Cu3 Cu 0.55974(5) 0.54403(3) 0.459513(13) 0.03080(17) Uani 1 1 d . . .
Cu4 Cu 0.58235(4) 0.52063(3) 0.411138(13) 0.02702(17) Uani 1 1 d . A .
C1G C 0.4253(4) 0.7221(3) 0.42741(13) 0.0456(17) Uiso 1 1 d D . .
C2G C 0.4219(5) 0.7837(3) 0.43917(14) 0.0530(19) Uiso 1 1 d D . .
C3G C 0.3517(5) 0.8021(3) 0.45369(15) 0.059(2) Uiso 1 1 d D . .
C4G C 0.2782(5) 0.7642(3) 0.45659(16) 0.064(2) Uiso 1 1 d D . .
C5G C 0.2767(5) 0.7041(4) 0.44488(17) 0.071(2) Uiso 1 1 d D . .
C6G C 0.4909(5) 0.8217(4) 0.43594(17) 0.068(2) Uiso 1 1 d D . .
H6G H 0.5372 0.8098 0.4250 0.082 Uiso 1 1 calc R . .
C7G C 0.4958(7) 0.8801(4) 0.44879(19) 0.085(3) Uiso 1 1 d D . .
H7G H 0.5456 0.9059 0.4472 0.102 Uiso 1 1 calc R . .
C8G C 0.4258(6) 0.8963(5) 0.4632(2) 0.099(3) Uiso 1 1 d D . .
H8G H 0.4276 0.9341 0.4720 0.119 Uiso 1 1 calc R . .
C9G C 0.3523(5) 0.8602(4) 0.46566(17) 0.071(2) Uiso 1 1 d D . .
C10G C 0.2799(6) 0.8760(5) 0.4811(2) 0.085(3) Uiso 1 1 d D . .
H10G H 0.2813 0.9136 0.4901 0.102 Uiso 1 1 calc R . .
C11G C 0.2129(7) 0.8415(4) 0.4835(2) 0.086(3) Uiso 1 1 d D . .
H11G H 0.1651 0.8549 0.4936 0.103 Uiso 1 1 calc R . .
C12G C 0.2079(6) 0.7837(4) 0.47132(19) 0.086(3) Uiso 1 1 d D . .
H12G H 0.1574 0.7587 0.4732 0.103 Uiso 1 1 calc R . .
C13G C 0.3509(5) 0.6251(3) 0.41819(14) 0.0516(19) Uiso 1 1 d D . .
H13G H 0.2986 0.6023 0.4246 0.062 Uiso 1 1 calc R . .
N1G N 0.3523(4) 0.6852(3) 0.43147(12) 0.0530(16) Uiso 1 1 d D . .
O1G O 0.4868(3) 0.7037(2) 0.41517(9) 0.0427(11) Uiso 1 1 d D . .
O2G O 0.2150(5) 0.6668(3) 0.44595(14) 0.090(2) Uiso 1 1 d D . .
C14G C 0.3365(7) 0.6356(4) 0.38991(18) 0.071(2) Uiso 1 1 d . . .
H14O H 0.2950 0.6699 0.3876 0.086 Uiso 1 1 calc R . .
H14P H 0.3929 0.6476 0.3821 0.086 Uiso 1 1 calc R . .
C15G C 0.3018(6) 0.5812(5) 0.37656(18) 0.069(2) Uiso 1 1 d . . .
C16G C 0.4320(4) 0.5866(3) 0.42463(12) 0.0370(14) Uiso 1 1 d . . .
N2G N 0.3072(7) 0.5846(5) 0.3518(2) 0.110(3) Uiso 1 1 d . . .
H2G1 H 0.2879 0.5543 0.3424 0.132 Uiso 1 1 calc R . .
H2G2 H 0.3301 0.6171 0.3446 0.132 Uiso 1 1 calc R . .
O3G O 0.2712(5) 0.5379(3) 0.38700(14) 0.0823(19) Uiso 1 1 d . . .
O4G O 0.4512(3) 0.5830(2) 0.44727(8) 0.0400(10) Uiso 1 1 d . . .
O5G O 0.4662(3) 0.55772(19) 0.40604(8) 0.0367(10) Uiso 1 1 d . . .
C1A C 0.6851(10) 0.4468(5) 0.27962(19) 0.044(3) Uiso 0.517(10) 1 d PD A 1
C2A C 0.6685(16) 0.4610(7) 0.2521(2) 0.089(6) Uiso 0.517(10) 1 d PD A 1
C3A C 0.6370(18) 0.5157(7) 0.2440(3) 0.090(7) Uiso 0.517(10) 1 d PD A 1
C4A C 0.6301(11) 0.5640(6) 0.2610(2) 0.067(5) Uiso 0.517(10) 1 d PD A 1
C5A C 0.6578(12) 0.5568(6) 0.2867(2) 0.052(4) Uiso 0.517(10) 1 d PD A 1
C6A C 0.6667(12) 0.4131(7) 0.2360(2) 0.067(5) Uiso 0.517(10) 1 d PD A 1
H6A H 0.6763 0.3729 0.2423 0.080 Uiso 0.517(10) 1 calc PR A 1
C7A C 0.650(2) 0.4228(9) 0.2091(3) 0.124(10) Uiso 0.517(10) 1 d PD A 1
H7A H 0.6596 0.3911 0.1970 0.148 Uiso 0.517(10) 1 calc PR A 1
C8A C 0.6208(18) 0.4784(8) 0.2017(3) 0.108(8) Uiso 0.517(10) 1 d PD A 1
H8A H 0.6070 0.4849 0.1843 0.129 Uiso 0.517(10) 1 calc PR A 1
C9A C 0.6104(18) 0.5259(8) 0.2186(3) 0.109(8) Uiso 0.517(10) 1 d PD A 1
C10A C 0.573(3) 0.5840(10) 0.2130(4) 0.120(3) Uiso 0.517(10) 1 d PD A 1
H10A H 0.5534 0.5913 0.1961 0.144 Uiso 0.517(10) 1 calc PR A 1
C11A C 0.5628(17) 0.6265(9) 0.2291(3) 0.109(8) Uiso 0.517(10) 1 d PD A 1
H11A H 0.5356 0.6636 0.2241 0.131 Uiso 0.517(10) 1 calc PR A 1
C12A C 0.5919(15) 0.6196(7) 0.2545(3) 0.095(7) Uiso 0.517(10) 1 d PD A 1
H12A H 0.5856 0.6516 0.2666 0.114 Uiso 0.517(10) 1 calc PR A 1
C13A C 0.7139(5) 0.4854(4) 0.32045(13) 0.0521(18) Uiso 0.517(10) 1 d PD A 1
H13A H 0.7116 0.5259 0.3292 0.063 Uiso 0.517(10) 1 calc PR A 1
N1A N 0.6851(10) 0.4989(5) 0.29456(17) 0.060(4) Uiso 0.517(10) 1 d PD A 1
O1A O 0.7071(7) 0.3969(4) 0.28601(18) 0.041(3) Uiso 0.517(10) 1 d PD A 1
O2A O 0.6555(11) 0.5973(6) 0.3039(3) 0.098(5) Uiso 0.517(10) 1 d PD A 1
C1Z C 0.697(3) 0.4153(8) 0.2834(3) 0.120(3) Uiso 0.483(10) 1 d PD A 2
C2Z C 0.675(2) 0.4127(8) 0.2555(3) 0.120(3) Uiso 0.483(10) 1 d PD A 2
C3Z C 0.654(2) 0.4639(8) 0.2416(3) 0.120(3) Uiso 0.483(10) 1 d PD A 2
C4Z C 0.646(2) 0.5209(8) 0.2530(3) 0.120(3) Uiso 0.483(10) 1 d PD A 2
C5Z C 0.661(2) 0.5254(8) 0.2799(3) 0.120(3) Uiso 0.483(10) 1 d PD A 2
C6Z C 0.680(2) 0.3580(8) 0.2438(3) 0.120(3) Uiso 0.483(10) 1 d PD A 2
H6Z H 0.6931 0.3225 0.2534 0.144 Uiso 0.483(10) 1 calc PR A 2
C7Z C 0.664(2) 0.3527(9) 0.2162(4) 0.120(3) Uiso 0.483(10) 1 d PD A 2
H7Z H 0.6767 0.3165 0.2071 0.144 Uiso 0.483(10) 1 calc PR A 2
C8Z C 0.630(2) 0.4027(9) 0.2050(4) 0.120(3) Uiso 0.483(10) 1 d PD A 2
H8Z H 0.6002 0.3979 0.1893 0.144 Uiso 0.483(10) 1 calc PR A 2
C9Z C 0.636(2) 0.4605(8) 0.2152(3) 0.120(3) Uiso 0.483(10) 1 d PD A 2
C10Z C 0.602(2) 0.5134(9) 0.2032(4) 0.120(3) Uiso 0.483(10) 1 d PD A 2
H10Z H 0.5897 0.5115 0.1855 0.144 Uiso 0.483(10) 1 calc PR A 2
C11Z C 0.586(3) 0.5630(11) 0.2148(4) 0.120(3) Uiso 0.483(10) 1 d PD A 2
H11Z H 0.5581 0.5957 0.2060 0.144 Uiso 0.483(10) 1 calc PR A 2
C12Z C 0.6079(19) 0.5706(9) 0.2408(4) 0.120(3) Uiso 0.483(10) 1 d PD A 2
H12Z H 0.5971 0.6080 0.2494 0.144 Uiso 0.483(10) 1 calc PR A 2
C13Z C 0.7139(5) 0.4854(4) 0.32045(13) 0.0521(18) Uiso 0.483(10) 1 d PD A 2
H13Z H 0.7057 0.5295 0.3247 0.063 Uiso 0.483(10) 1 calc PR A 2
N1Z N 0.6832(10) 0.4721(6) 0.29378(18) 0.060(4) Uiso 0.483(10) 1 d PD A 2
O1Z O 0.7157(9) 0.3697(6) 0.2955(3) 0.075(4) Uiso 0.483(10) 1 d PD A 2
O2Z O 0.6521(18) 0.5742(8) 0.2922(4) 0.126(8) Uiso 0.483(10) 1 d PD A 2
C14A C 0.6532(6) 0.4450(4) 0.33646(15) 0.061(2) Uiso 1 1 d D . .
H14A H 0.5924 0.4510 0.3304 0.073 Uiso 1 1 calc R A 1
H14B H 0.6688 0.4018 0.3332 0.073 Uiso 1 1 calc R A 1
C15A C 0.6548(4) 0.4553(3) 0.36425(13) 0.0432(16) Uiso 1 1 d D A .
N2A N 0.6826(4) 0.4101(3) 0.37865(12) 0.0512(15) Uiso 1 1 d D . .
H2A1 H 0.6801 0.4133 0.3953 0.061 Uiso 1 1 calc R A .
H2A2 H 0.7037 0.3767 0.3717 0.061 Uiso 1 1 calc R . .
O3A O 0.6244(3) 0.5035(2) 0.37285(9) 0.0490(12) Uiso 1 1 d D . .
O4A O 0.8550(3) 0.4662(2) 0.30238(9) 0.0458(11) Uiso 1 1 d . A .
O5A O 0.8329(3) 0.4565(2) 0.34465(8) 0.0364(10) Uiso 1 1 d . . .
C16A C 0.8083(5) 0.4677(3) 0.32200(13) 0.0425(16) Uiso 1 1 d . A .
C1B C 1.0025(4) 0.2149(3) 0.31171(13) 0.0481(18) Uiso 1 1 d D . .
C2B C 1.0526(5) 0.1764(4) 0.29377(14) 0.0566(19) Uiso 1 1 d D . .
C3B C 1.0116(4) 0.1420(4) 0.27516(14) 0.0539(19) Uiso 1 1 d D . .
C4B C 0.9218(4) 0.1421(3) 0.27312(14) 0.0539(19) Uiso 1 1 d D . .
C5B C 0.8666(4) 0.1826(3) 0.28908(13) 0.0464(17) Uiso 1 1 d D . .
C6B C 1.1424(6) 0.1765(5) 0.29631(18) 0.076(3) Uiso 1 1 d D . .
H6B H 1.1704 0.1987 0.3095 0.091 Uiso 1 1 calc R . .
C7B C 1.1927(7) 0.1413(5) 0.27801(19) 0.084(3) Uiso 1 1 d D . .
H7B H 1.2548 0.1405 0.2790 0.101 Uiso 1 1 calc R . .
C8B C 1.1511(6) 0.1098(5) 0.2597(2) 0.089(3) Uiso 1 1 d D . .
H8B H 1.1857 0.0876 0.2479 0.107 Uiso 1 1 calc R . .
C9B C 1.0616(5) 0.1078(4) 0.25702(16) 0.069(2) Uiso 1 1 d D . .
C10B C 1.0152(5) 0.0766(4) 0.23794(16) 0.066(2) Uiso 1 1 d D . .
H10B H 1.0477 0.0551 0.2254 0.079 Uiso 1 1 calc R . .
C11B C 0.9332(6) 0.0756(4) 0.23659(17) 0.072(2) Uiso 1 1 d D . .
H11B H 0.9057 0.0522 0.2237 0.086 Uiso 1 1 calc R . .
C12B C 0.8803(5) 0.1094(4) 0.25419(15) 0.062(2) Uiso 1 1 d D . .
H12B H 0.8183 0.1093 0.2529 0.075 Uiso 1 1 calc R . .
C13B C 0.8596(4) 0.2563(3) 0.32471(12) 0.0354(14) Uiso 1 1 d D B .
H13B H 0.8005 0.2616 0.3168 0.043 Uiso 1 1 calc R . .
N1B N 0.9113(3) 0.2177(2) 0.30738(10) 0.0409(13) Uiso 1 1 d D . .
O1B O 1.0340(4) 0.2449(2) 0.32865(10) 0.0564(13) Uiso 1 1 d D . .
O2B O 0.7876(4) 0.1842(3) 0.28797(13) 0.0755(17) Uiso 1 1 d D . .
C14B C 0.8451(5) 0.2263(3) 0.35008(13) 0.0420(16) Uiso 1 1 d . . .
H14C H 0.8277 0.1832 0.3474 0.050 Uiso 1 1 calc R . .
H14D H 0.9007 0.2265 0.3598 0.050 Uiso 1 1 calc R . .
C15B C 0.7762(5) 0.2580(3) 0.36503(13) 0.0415(16) Uiso 1 1 d . . .
C16B C 0.9000(4) 0.3195(3) 0.32656(11) 0.0313(13) Uiso 1 1 d . . .
N2B N 0.7855(5) 0.2614(3) 0.39021(12) 0.0544(16) Uiso 1 1 d . . .
H2B1 H 0.7458 0.2804 0.3994 0.065 Uiso 1 1 calc R . .
H2B2 H 0.8313 0.2447 0.3976 0.065 Uiso 1 1 calc R . .
O3B O 0.7109(4) 0.2819(2) 0.35456(10) 0.0561(13) Uiso 1 1 d . . .
O4B O 0.9213(3) 0.34569(19) 0.30643(8) 0.0364(10) Uiso 1 1 d . B .
O5B O 0.9043(3) 0.3412(2) 0.34865(8) 0.0369(10) Uiso 1 1 d . B .
C1C C 1.2625(7) 0.4521(4) 0.30836(19) 0.0898(8) Uiso 1 1 d D . .
C2C C 1.3057(7) 0.4685(4) 0.28410(18) 0.0898(8) Uiso 1 1 d D . .
C3C C 1.3445(7) 0.4249(4) 0.26854(18) 0.0898(8) Uiso 1 1 d D . .
C4C C 1.3432(7) 0.3646(4) 0.27439(19) 0.0898(8) Uiso 1 1 d D . .
C5C C 1.2960(7) 0.3419(4) 0.29740(19) 0.0898(8) Uiso 1 1 d D . .
C6C C 1.3092(7) 0.5296(5) 0.27788(19) 0.0898(8) Uiso 1 1 d D . .
H6C H 1.2842 0.5591 0.2890 0.108 Uiso 1 1 calc R . .
C7C C 1.3507(7) 0.5492(5) 0.25465(19) 0.0898(8) Uiso 1 1 d D . .
H7C H 1.3549 0.5911 0.2501 0.108 Uiso 1 1 calc R . .
C8C C 1.3830(7) 0.5046(4) 0.2397(2) 0.0898(8) Uiso 1 1 d D . .
H8C H 1.4051 0.5166 0.2237 0.108 Uiso 1 1 calc R . .
C9C C 1.3872(7) 0.4439(4) 0.24538(19) 0.0898(8) Uiso 1 1 d D . .
C10C C 1.4227(8) 0.3962(4) 0.2313(2) 0.0898(8) Uiso 1 1 d D . .
H10C H 1.4515 0.4073 0.2160 0.108 Uiso 1 1 calc R . .
C11C C 1.4213(8) 0.3413(5) 0.23638(19) 0.0898(8) Uiso 1 1 d D . .
H11C H 1.4486 0.3131 0.2252 0.108 Uiso 1 1 calc R . .
C12C C 1.3792(7) 0.3194(5) 0.25880(19) 0.0898(8) Uiso 1 1 d D . .
H12C H 1.3758 0.2772 0.2628 0.108 Uiso 1 1 calc R . .
C13C C 1.2117(7) 0.3704(5) 0.33632(19) 0.0898(8) Uiso 1 1 d D B .
H13C H 1.2144 0.3248 0.3371 0.108 Uiso 1 1 calc R . .
N1C N 1.2618(6) 0.3892(4) 0.31313(16) 0.0898(8) Uiso 1 1 d D . .
O1C O 1.2255(4) 0.4869(3) 0.32175(11) 0.0639(15) Uiso 1 1 d D . .
O2C O 1.2851(5) 0.2896(3) 0.30342(13) 0.0786(18) Uiso 1 1 d D . .
C14C C 1.2482(5) 0.3939(4) 0.36101(16) 0.056(2) Uiso 1 1 d . . .
H14E H 1.2349 0.4381 0.3623 0.067 Uiso 1 1 calc R . .
H14F H 1.2178 0.3731 0.3752 0.067 Uiso 1 1 calc R . .
C15C C 1.3448(5) 0.3851(4) 0.36412(15) 0.0513(19) Uiso 1 1 d . . .
C16C C 1.1154(5) 0.3875(3) 0.33310(13) 0.0405(15) Uiso 1 1 d . . .
N2C N 1.3878(5) 0.4311(3) 0.37539(13) 0.0643(18) Uiso 1 1 d . . .
H2C1 H 1.4436 0.4270 0.3793 0.077 Uiso 1 1 calc R . .
H2C2 H 1.3603 0.4654 0.3789 0.077 Uiso 1 1 calc R . .
O3C O 1.3806(4) 0.3356(3) 0.35870(12) 0.0734(17) Uiso 1 1 d . . .
O4C O 1.0879(3) 0.3964(2) 0.31064(8) 0.0400(10) Uiso 1 1 d . B .
O5C O 1.0724(3) 0.3909(2) 0.35335(9) 0.0444(11) Uiso 1 1 d . B .
C1D C 0.9315(4) 0.6411(3) 0.32158(14) 0.0527(19) Uiso 1 1 d D . .
C2D C 0.8976(5) 0.6844(4) 0.30195(17) 0.073(3) Uiso 1 1 d D . .
C3D C 0.9543(5) 0.7182(4) 0.28711(16) 0.067(2) Uiso 1 1 d D . .
C4D C 1.0422(5) 0.7117(4) 0.28932(16) 0.066(2) Uiso 1 1 d D . .
C5D C 1.0835(5) 0.6709(4) 0.30872(15) 0.063(2) Uiso 1 1 d D . .
C6D C 0.8085(6) 0.6882(5) 0.2995(2) 0.090(3) Uiso 1 1 d D . .
H6D H 0.7713 0.6653 0.3103 0.108 Uiso 1 1 calc R . .
C7D C 0.7718(9) 0.7275(7) 0.2803(3) 0.125 Uiso 1 1 d D . .
H7D H 0.7102 0.7309 0.2780 0.150 Uiso 1 1 calc R . .
C8D C 0.8288(7) 0.7592(6) 0.2656(2) 0.111(4) Uiso 1 1 d D . .
H8D H 0.8050 0.7858 0.2532 0.133 Uiso 1 1 calc R . .
C9D C 0.9181(6) 0.7555(5) 0.26745(18) 0.082(3) Uiso 1 1 d D . .
C10D C 0.9777(6) 0.7838(5) 0.2512(2) 0.085(3) Uiso 1 1 d D . .
H10D H 0.9554 0.8058 0.2371 0.102 Uiso 1 1 calc R . .
C11D C 1.0591(6) 0.7819(5) 0.25428(19) 0.082(3) Uiso 1 1 d D . .
H11D H 1.0959 0.8053 0.2435 0.098 Uiso 1 1 calc R . .
C12D C 1.0986(7) 0.7446(5) 0.27395(19) 0.088(3) Uiso 1 1 d D . .
H12D H 1.1603 0.7428 0.2762 0.106 Uiso 1 1 calc R . .
C13D C 1.0574(5) 0.5949(3) 0.34354(12) 0.0467(17) Uiso 1 1 d D B .
H13D H 1.1221 0.5923 0.3408 0.056 Uiso 1 1 calc R . .
N1D N 1.0217(4) 0.6391(3) 0.32438(12) 0.0562(16) Uiso 1 1 d D . .
O1D O 0.8861(3) 0.6099(2) 0.33488(10) 0.0515(13) Uiso 1 1 d D . .
O2D O 1.1600(4) 0.6604(3) 0.31089(13) 0.0765(18) Uiso 1 1 d D . .
C14D C 1.0426(6) 0.6229(4) 0.36947(13) 0.061(2) Uiso 1 1 d D . .
H14G H 0.9788 0.6292 0.3716 0.073 Uiso 1 1 calc R . .
H14H H 1.0608 0.5924 0.3823 0.073 Uiso 1 1 calc R . .
C15D C 1.0865(5) 0.6809(4) 0.37568(16) 0.061(2) Uiso 1 1 d D . .
C16D C 1.0201(4) 0.5313(3) 0.33985(13) 0.0404(15) Uiso 1 1 d D . .
N2D N 1.0355(8) 0.7229(5) 0.3858(2) 0.123(4) Uiso 1 1 d D . .
H2D1 H 1.0545 0.7607 0.3874 0.148 Uiso 1 1 calc R . .
H2D2 H 0.9826 0.7131 0.3911 0.148 Uiso 1 1 calc R . .
O3D O 1.1615(5) 0.6944(3) 0.36823(14) 0.089(2) Uiso 1 1 d D . .
O4D O 1.0168(3) 0.5125(2) 0.31720(8) 0.0411(10) Uiso 1 1 d . B .
O5D O 0.9965(3) 0.5033(2) 0.35921(9) 0.0407(11) Uiso 1 1 d . B .
C1E C 0.7531(3) 0.3898(2) 0.48418(10) 0.0292(13) Uiso 1 1 d D . .
C2E C 0.7624(4) 0.3584(2) 0.50886(11) 0.0368(15) Uiso 1 1 d D . .
C3E C 0.8332(4) 0.3735(3) 0.52526(11) 0.0370(15) Uiso 1 1 d D . .
C4E C 0.8942(4) 0.4187(3) 0.51929(11) 0.0369(14) Uiso 1 1 d D . .
C5E C 0.8886(4) 0.4501(3) 0.49447(10) 0.0320(13) Uiso 1 1 d D . .
C6E C 0.7016(5) 0.3149(3) 0.51498(13) 0.0498(18) Uiso 1 1 d D . .
H6E H 0.6544 0.3057 0.5038 0.060 Uiso 1 1 calc R . .
C7E C 0.7111(5) 0.2838(4) 0.53860(15) 0.059(2) Uiso 1 1 d D . .
H7E H 0.6703 0.2527 0.5430 0.071 Uiso 1 1 calc R . .
C8E C 0.7768(5) 0.2974(4) 0.55495(16) 0.062(2) Uiso 1 1 d D . .
H8E H 0.7802 0.2765 0.5707 0.075 Uiso 1 1 calc R . .
C9E C 0.8404(4) 0.3421(3) 0.54897(12) 0.0465(17) Uiso 1 1 d D . .
C10E C 0.9111(5) 0.3587(4) 0.56523(15) 0.057(2) Uiso 1 1 d D . .
H10E H 0.9174 0.3385 0.5811 0.068 Uiso 1 1 calc R . .
C11E C 0.9676(6) 0.4010(4) 0.55897(15) 0.063(2) Uiso 1 1 d D . .
H11E H 1.0130 0.4115 0.5705 0.076 Uiso 1 1 calc R . .
C12E C 0.9623(5) 0.4314(3) 0.53553(13) 0.0511(18) Uiso 1 1 d D . .
H12E H 1.0056 0.4606 0.5309 0.061 Uiso 1 1 calc R . .
C13E C 0.8103(4) 0.4651(3) 0.45399(10) 0.0311(13) Uiso 1 1 d D . .
H13E H 0.8498 0.5015 0.4548 0.037 Uiso 1 1 calc R . .
N1E N 0.8160(3) 0.4348(2) 0.47875(8) 0.0268(10) Uiso 1 1 d D . .
O1E O 0.6975(3) 0.3781(2) 0.46905(8) 0.0366(10) Uiso 1 1 d D . .
O2E O 0.9427(3) 0.4863(2) 0.48687(9) 0.0510(12) Uiso 1 1 d D . .
C14E C 0.8466(4) 0.4234(3) 0.43343(12) 0.0365(14) Uiso 1 1 d . . .
H14I H 0.8961 0.4007 0.4410 0.044 Uiso 1 1 calc R . .
H14J H 0.8004 0.3930 0.4296 0.044 Uiso 1 1 calc R . .
C15E C 0.8778(4) 0.4478(3) 0.40872(12) 0.0339(14) Uiso 1 1 d . B .
C16E C 0.7184(4) 0.4891(3) 0.44896(11) 0.0269(12) Uiso 1 1 d . A .
N2E N 0.8701(4) 0.5071(3) 0.40291(11) 0.0446(14) Uiso 1 1 d . . .
H2E1 H 0.8881 0.5205 0.3881 0.054 Uiso 1 1 calc R . .
H2E2 H 0.8471 0.5326 0.4139 0.054 Uiso 1 1 calc R . .
O3E O 0.9100(3) 0.41173(19) 0.39338(8) 0.0343(9) Uiso 1 1 d . . .
O4E O 0.6765(3) 0.50942(19) 0.46749(8) 0.0344(10) Uiso 1 1 d . . .
O5E O 0.6934(3) 0.48745(18) 0.42605(7) 0.0289(9) Uiso 1 1 d . . .
C1F C 0.3463(4) 0.3780(3) 0.46057(12) 0.0407(15) Uiso 1 1 d D . .
C2F C 0.2759(4) 0.3635(3) 0.47915(13) 0.0479(17) Uiso 1 1 d D . .
C3F C 0.2918(4) 0.3258(3) 0.49992(12) 0.0459(17) Uiso 1 1 d D . .
C4F C 0.3727(4) 0.2986(3) 0.50314(12) 0.0388(15) Uiso 1 1 d D . .
C5F C 0.4441(4) 0.3089(3) 0.48506(11) 0.0370(14) Uiso 1 1 d D . .
C6F C 0.1935(5) 0.3884(4) 0.47504(17) 0.071(2) Uiso 1 1 d D . .
H6F H 0.1832 0.4151 0.4611 0.085 Uiso 1 1 calc R . .
C7F C 0.1243(6) 0.3731(5) 0.49225(17) 0.076(3) Uiso 1 1 d D . .
H7F H 0.0669 0.3886 0.4895 0.092 Uiso 1 1 calc R . .
C8F C 0.1407(5) 0.3370(4) 0.51220(16) 0.067(2) Uiso 1 1 d D . .
H8F H 0.0935 0.3274 0.5233 0.080 Uiso 1 1 calc R . .
C9F C 0.2234(5) 0.3125(4) 0.51769(14) 0.057(2) Uiso 1 1 d D . .
C10F C 0.2433(6) 0.2735(4) 0.53801(17) 0.070(2) Uiso 1 1 d D . .
H10F H 0.1983 0.2638 0.5498 0.084 Uiso 1 1 calc R . .
C11F C 0.3203(5) 0.2502(4) 0.54142(17) 0.067(2) Uiso 1 1 d D . .
H11F H 0.3311 0.2259 0.5560 0.080 Uiso 1 1 calc R . .
C12F C 0.3886(5) 0.2603(4) 0.52390(14) 0.0544(19) Uiso 1 1 d D . .
H12F H 0.4441 0.2415 0.5261 0.065 Uiso 1 1 calc R . .
C13F C 0.4951(4) 0.3577(3) 0.44536(11) 0.0304(13) Uiso 1 1 d D . .
H13F H 0.5507 0.3414 0.4528 0.037 Uiso 1 1 calc R . .
N1F N 0.4274(3) 0.3494(2) 0.46476(9) 0.0315(11) Uiso 1 1 d D . .
O1F O 0.3374(3) 0.4109(2) 0.44234(9) 0.0474(12) Uiso 1 1 d D . .
O2F O 0.5144(3) 0.2828(2) 0.48579(10) 0.0522(13) Uiso 1 1 d D . .
C14F C 0.4760(4) 0.3190(3) 0.42212(11) 0.0305(13) Uiso 1 1 d . . .
H14K H 0.4316 0.3400 0.4115 0.037 Uiso 1 1 calc R . .
H14L H 0.4512 0.2794 0.4275 0.037 Uiso 1 1 calc R . .
C15F C 0.5580(4) 0.3077(3) 0.40634(11) 0.0328(13) Uiso 1 1 d . . .
C16F C 0.5112(4) 0.4256(3) 0.44012(11) 0.0294(12) Uiso 1 1 d . A .
N2F N 0.5440(4) 0.3000(3) 0.38136(11) 0.0505(15) Uiso 1 1 d . . .
H2F1 H 0.5880 0.2908 0.3713 0.061 Uiso 1 1 calc R . .
H2F2 H 0.4908 0.3041 0.3751 0.061 Uiso 1 1 calc R . .
O3F O 0.6295(3) 0.3028(2) 0.41635(9) 0.0406(11) Uiso 1 1 d . . .
O4F O 0.5112(3) 0.46079(19) 0.45887(8) 0.0340(9) Uiso 1 1 d . . .
O5F O 0.5320(3) 0.43968(17) 0.41758(7) 0.0283(9) Uiso 1 1 d . . .
C1H C 0.8243(4) 0.6551(3) 0.44515(11) 0.0332(14) Uiso 1 1 d D . .
C2H C 0.9042(4) 0.6622(3) 0.46167(13) 0.0459(16) Uiso 1 1 d D . .
C3H C 0.9129(5) 0.7138(3) 0.47678(14) 0.0542(19) Uiso 1 1 d D . .
C4H C 0.8493(5) 0.7591(3) 0.47736(14) 0.0525(19) Uiso 1 1 d D . .
C5H C 0.7685(4) 0.7538(3) 0.46212(13) 0.0469(17) Uiso 1 1 d D . .
C6H C 0.9675(4) 0.6181(3) 0.46110(14) 0.0525(18) Uiso 1 1 d D . .
H6H H 0.9603 0.5839 0.4503 0.063 Uiso 1 1 calc R . .
C7H C 1.0441(6) 0.6225(4) 0.47638(17) 0.071(2) Uiso 1 1 d D . .
H7H H 1.0886 0.5922 0.4763 0.085 Uiso 1 1 calc R . .
C8H C 1.0485(6) 0.6727(4) 0.49099(17) 0.071(2) Uiso 1 1 d D . .
H8H H 1.0982 0.6759 0.5018 0.085 Uiso 1 1 calc R . .
C9H C 0.9896(6) 0.7198(4) 0.49208(18) 0.074(3) Uiso 1 1 d D . .
C10H C 0.9972(7) 0.7727(4) 0.5071(2) 0.086(3) Uiso 1 1 d D . .
H10H H 1.0482 0.7780 0.5172 0.103 Uiso 1 1 calc R . .
C11H C 0.9375(6) 0.8139(4) 0.50757(18) 0.073(2) Uiso 1 1 d D . .
H11H H 0.9456 0.8487 0.5181 0.088 Uiso 1 1 calc R . .
C12H C 0.8592(6) 0.8093(4) 0.49277(17) 0.074(3) Uiso 1 1 d D . .
H12H H 0.8152 0.8400 0.4936 0.088 Uiso 1 1 calc R . .
C13H C 0.6851(4) 0.6960(3) 0.42886(11) 0.0353(14) Uiso 1 1 d D . .
H13H H 0.6410 0.7251 0.4360 0.042 Uiso 1 1 calc R . .
N1H N 0.7641(3) 0.7028(2) 0.44536(10) 0.0367(12) Uiso 1 1 d D . .
O1H O 0.8118(3) 0.6106(2) 0.43271(9) 0.0416(11) Uiso 1 1 d D . .
O2H O 0.7090(4) 0.7906(3) 0.46154(12) 0.0691(16) Uiso 1 1 d D . .
C14H C 0.7016(5) 0.7179(4) 0.40225(14) 0.0543(19) Uiso 1 1 d D . .
H14M H 0.6478 0.7108 0.3921 0.065 Uiso 1 1 calc R . .
H14N H 0.7117 0.7626 0.4028 0.065 Uiso 1 1 calc R . .
C15H C 0.7747(5) 0.6897(4) 0.38916(16) 0.062(2) Uiso 1 1 d D . .
N2H N 0.7586(5) 0.6423(3) 0.37438(14) 0.071(2) Uiso 1 1 d D . .
H2H1 H 0.8011 0.6261 0.3653 0.085 Uiso 1 1 calc R . .
H2H2 H 0.7054 0.6269 0.3736 0.085 Uiso 1 1 calc R . .
O3H O 0.8504(5) 0.7123(4) 0.39050(16) 0.101(2) Uiso 1 1 d D . .
C16H C 0.6443(4) 0.6351(3) 0.43114(12) 0.0343(14) Uiso 1 1 d . A .
O4H O 0.6192(3) 0.6213(2) 0.45413(8) 0.0363(10) Uiso 1 1 d . . .
O5H O 0.6315(3) 0.60405(19) 0.41175(8) 0.0354(10) Uiso 1 1 d . . .
N3I N 0.9867(6) 0.4321(5) 0.26401(11) 0.0523(10) Uiso 0.50 1 d PGD B 1
C21I C 0.9102(5) 0.4335(5) 0.24969(17) 0.0523(10) Uiso 0.50 1 d PG B 1
H21I H 0.8548 0.4338 0.2579 0.063 Uiso 0.50 1 calc PR B 1
C22I C 0.9149(5) 0.4347(5) 0.22336(16) 0.0523(10) Uiso 0.50 1 d PG B 1
H22I H 0.8626 0.4357 0.2136 0.063 Uiso 0.50 1 calc PR B 1
C23I C 0.9960(6) 0.4344(5) 0.21136(11) 0.0523(10) Uiso 0.50 1 d PG B 1
H23I H 0.9991 0.4351 0.1934 0.063 Uiso 0.50 1 calc PR B 1
C24I C 1.0724(5) 0.4329(5) 0.22568(16) 0.0523(10) Uiso 0.50 1 d PG B 1
H24I H 1.1279 0.4327 0.2175 0.063 Uiso 0.50 1 calc PR B 1
C25I C 1.0678(5) 0.4318(5) 0.25200(15) 0.0523(10) Uiso 0.50 1 d PG B 1
H25I H 1.1201 0.4308 0.2618 0.063 Uiso 0.50 1 calc PR B 1
N3J N 0.9992(4) 0.4301(3) 0.26522(8) 0.0523(10) Uiso 0.50 1 d PGD B 2
C21J C 0.9330(4) 0.4392(3) 0.24749(8) 0.0523(10) Uiso 0.50 1 d PG B 2
H21J H 0.8734 0.4398 0.2528 0.063 Uiso 0.50 1 calc PR B 2
C22J C 0.9539(5) 0.4473(4) 0.22206(8) 0.0523(10) Uiso 0.50 1 d PG B 2
H22J H 0.9087 0.4534 0.2099 0.063 Uiso 0.50 1 calc PR B 2
C23J C 1.0410(5) 0.4463(4) 0.21434(9) 0.0523(10) Uiso 0.50 1 d PG B 2
H23J H 1.0553 0.4519 0.1970 0.063 Uiso 0.50 1 calc PR B 2
C24J C 1.1072(4) 0.4373(4) 0.23207(9) 0.0523(10) Uiso 0.50 1 d PG B 2
H24J H 1.1667 0.4367 0.2268 0.063 Uiso 0.50 1 calc PR B 2
C25J C 1.0863(4) 0.4292(4) 0.25751(9) 0.0523(10) Uiso 0.50 1 d PG B 2
H25J H 1.1315 0.4230 0.2696 0.063 Uiso 0.50 1 calc PR B 2
O36 O 0.5277(3) 0.54746(19) 0.50047(7) 0.0568(13) Uiso 1 1 d R . .
O37 O 0.4153(3) 0.4854(3) 0.51464(8) 0.189(5) Uiso 1 1 d RD . .
O38 O 0.6494(3) 0.4805(3) 0.52110(6) 0.134(3) Uiso 1 1 d R . .
C31 C 0.5049(3) 0.5036(2) 0.51181(7) 0.155(7) Uiso 1 1 d RD . .
C32 C 0.3423(3) 0.5202(4) 0.50003(8) 0.198(9) Uiso 1 1 d RD . .
H32A H 0.3439 0.5072 0.4820 0.237 Uiso 1 1 calc R . .
H32B H 0.3559 0.5644 0.5005 0.237 Uiso 1 1 calc R . .
C33 C 0.2399(3) 0.5100(5) 0.51105(9) 0.234(12) Uiso 1 1 d RD . .
H33A H 0.2341 0.4684 0.5178 0.352 Uiso 1 1 calc R . .
H33B H 0.1979 0.5159 0.4972 0.352 Uiso 1 1 calc R . .
H33C H 0.2281 0.5395 0.5246 0.352 Uiso 1 1 calc R . .
C34 C 0.5595(4) 0.4642(2) 0.52003(7) 0.107(4) Uiso 1 1 d RD . .
H34 H 0.5576 0.4311 0.5070 0.128 Uiso 1 1 calc R . .
C35 C 0.5324(5) 0.4299(3) 0.54607(8) 0.188(8) Uiso 1 1 d RD . .
H35A H 0.5369 0.4585 0.5603 0.281 Uiso 1 1 calc R . .
H35B H 0.5720 0.3953 0.5490 0.281 Uiso 1 1 calc R . .
H35C H 0.4721 0.4149 0.5447 0.281 Uiso 1 1 calc R . .
O46 O 0.1918(6) 0.3257(4) 0.41522(17) 0.107(3) Uiso 1 1 d . . .
O47 O 0.0763(6) 0.3902(4) 0.41754(15) 0.099(2) Uiso 1 1 d . . .
O48 O -0.0409(4) 0.3013(3) 0.41344(13) 0.0762(17) Uiso 1 1 d . . .
C41 C 0.1117(7) 0.3341(5) 0.4152(2) 0.078(3) Uiso 1 1 d . . .
C42 C 0.1340(4) 0.4455(3) 0.41448(12) 0.079(3) Uiso 1 1 d . . .
H42A H 0.1928 0.4373 0.4216 0.094 Uiso 1 1 calc R . .
H42B H 0.1408 0.4555 0.3963 0.094 Uiso 1 1 calc R . .
C43 C 0.0940(4) 0.4957(3) 0.42756(12) 0.091(3) Uiso 1 1 d R . .
H43A H 0.0372 0.5050 0.4198 0.137 Uiso 1 1 calc R . .
H43B H 0.1321 0.5316 0.4264 0.137 Uiso 1 1 calc R . .
H43C H 0.0853 0.4849 0.4454 0.137 Uiso 1 1 calc R . .
C44 C 0.0484(4) 0.2858(3) 0.41343(12) 0.096(3) Uiso 1 1 d R . .
H44 H 0.0577 0.2595 0.4287 0.115 Uiso 1 1 calc R . .
C45 C 0.0642(4) 0.2453(3) 0.39089(12) 0.157(6) Uiso 1 1 d R . .
H45A H 0.0452 0.2036 0.3949 0.235 Uiso 1 1 calc R . .
H45B H 0.1268 0.2452 0.3868 0.235 Uiso 1 1 calc R . .
H45C H 0.0308 0.2606 0.3763 0.235 Uiso 1 1 calc R . .

loop_
_atom_site_aniso_label
_atom_site_aniso_U_11
_atom_site_aniso_U_22
_atom_site_aniso_U_33
_atom_site_aniso_U_23
_atom_site_aniso_U_13
_atom_site_aniso_U_12
Cu1 0.0312(4) 0.0458(5) 0.0245(4) 0.0013(3) 0.0035(3) 0.0061(3)
Cu2 0.0352(4) 0.0352(4) 0.0220(3) -0.0010(3) 0.0025(3) 0.0070(3)
Cu3 0.0283(4) 0.0340(4) 0.0301(4) -0.0062(3) 0.0050(3) 0.0002(3)
Cu4 0.0254(3) 0.0299(4) 0.0258(4) -0.0015(3) 0.0024(3) -0.0003(3)

loop_
_atom_type_symbol
_atom_type_description
_atom_type_scat_dispersion_real
_atom_type_scat_dispersion_imag
_atom_type_scat_source
C C 0.0033 0.0016 'International Tables Vol C Tables 4.2.6.8 and 6.1.1.4'
H H 0.0000 0.0000 'International Tables Vol C Tables 4.2.6.8 and 6.1.1.4'
N N 0.0061 0.0033 'International Tables Vol C Tables 4.2.6.8 and 6.1.1.4'
O O 0.0106 0.0060 'International Tables Vol C Tables 4.2.6.8 and 6.1.1.4'
Cu Cu 0.3201 1.2651 'International Tables Vol C Tables 4.2.6.8 and 6.1.1.4'

loop_
_geom_angle_atom_site_label_1
_geom_angle_atom_site_label_2
_geom_angle_atom_site_label_3
_geom_angle
O4C Cu1 O4A 175.1(2)
O4C Cu1 O4B 89.39(18)
O4A Cu1 O4B 90.82(19)
O4C Cu1 O4D 89.47(19)
O4A Cu1 O4D 88.58(19)
O4B Cu1 O4D 159.09(18)
O4C Cu1 N3J 88.7(2)
O4A Cu1 N3J 96.2(2)
O4B Cu1 N3J 96.1(2)
O4D Cu1 N3J 104.7(2)
O4C Cu1 N3I 94.0(3)
O4A Cu1 N3I 90.9(3)
O4B Cu1 N3I 95.2(3)
O4D Cu1 N3I 105.7(3)
N3J Cu1 N3I 5.4(3)
O4C Cu1 Cu2 86.57(13)
O4A Cu1 Cu2 88.62(14)
O4B Cu1 Cu2 80.89(12)
O4D Cu1 Cu2 78.20(13)
N3J Cu1 Cu2 174.39(18)
N3I Cu1 Cu2 176.0(3)
O5B Cu2 O5D 176.26(19)
O5B Cu2 O5C 91.11(19)
O5D Cu2 O5C 87.99(19)
O5B Cu2 O5A 89.24(19)
O5D Cu2 O5A 90.43(19)
O5C Cu2 O5A 161.21(18)
O5B Cu2 O3E 88.55(17)
O5D Cu2 O3E 95.19(18)
O5C Cu2 O3E 105.91(18)
O5A Cu2 O3E 92.88(17)
O5B Cu2 Cu1 86.68(13)
O5D Cu2 Cu1 89.59(14)
O5C Cu2 Cu1 81.65(14)
O5A Cu2 Cu1 79.61(12)
O3E Cu2 Cu1 171.15(12)
O4H Cu3 O4F 168.79(18)
O4H Cu3 O4G 88.13(19)
O4F Cu3 O4G 94.57(18)
O4H Cu3 O4E 86.78(18)
O4F Cu3 O4E 89.29(17)
O4G Cu3 O4E 172.02(18)
O4H Cu3 O36 102.48(17)
O4F Cu3 O36 88.01(17)
O4G Cu3 O36 96.86(17)
O4E Cu3 O36 90.24(17)
O4H Cu3 Cu4 88.08(13)
O4F Cu3 Cu4 81.48(12)
O4G Cu3 Cu4 82.92(13)
O4E Cu3 Cu4 90.77(12)
O36 Cu3 Cu4 169.43(12)
O5F Cu4 O5G 92.52(17)
O5F Cu4 O5H 169.04(17)
O5G Cu4 O5H 87.82(17)
O5F Cu4 O5E 86.32(16)
O5G Cu4 O5E 164.69(17)
O5H Cu4 O5E 90.47(17)
O5F Cu4 O3A 96.98(17)
O5G Cu4 O3A 102.26(18)
O5H Cu4 O3A 93.64(19)
O5E Cu4 O3A 93.02(18)
O5F Cu4 Cu3 87.52(11)
O5G Cu4 Cu3 86.19(12)
O5H Cu4 Cu3 81.58(13)
O5E Cu4 Cu3 78.51(11)
O3A Cu4 Cu3 170.18(14)
O1G C1G N1G 120.7(5)
O1G C1G C2G 123.5(6)
N1G C1G C2G 115.7(5)
C6G C2G C3G 119.7(6)
C6G C2G C1G 118.6(6)
C3G C2G C1G 121.7(6)
C2G C3G C4G 120.6(6)
C2G C3G C9G 120.3(6)
C4G C3G C9G 119.1(6)
C12G C4G C3G 119.8(7)
C12G C4G C5G 120.1(7)
C3G C4G C5G 120.1(7)
O2G C5G N1G 116.6(7)
O2G C5G C4G 125.8(7)
N1G C5G C4G 117.6(6)
C2G C6G C7G 121.7(8)
C2G C6G H6G 119.1
C7G C6G H6G 119.1
C8G C7G C6G 116.8(9)
C8G C7G H7G 121.6
C6G C7G H7G 121.6
C7G C8G C9G 122.8(9)
C7G C8G H8G 118.6
C9G C8G H8G 118.6
C8G C9G C10G 123.2(8)
C8G C9G C3G 118.5(7)
C10G C9G C3G 118.1(7)
C11G C10G C9G 122.3(9)
C11G C10G H10G 118.9
C9G C10G H10G 118.9
C10G C11G C12G 121.9(9)
C10G C11G H11G 119.1
C12G C11G H11G 119.1
C4G C12G C11G 118.8(8)
C4G C12G H12G 120.6
C11G C12G H12G 120.6
N1G C13G C14G 109.2(6)
N1G C13G C16G 111.6(6)
C14G C13G C16G 114.5(6)
N1G C13G H13G 107.0
C14G C13G H13G 107.0
C16G C13G H13G 107.0
C1G N1G C5G 124.0(6)
C1G N1G C13G 116.9(5)
C5G N1G C13G 118.7(6)
C15G C14G C13G 113.3(8)
C15G C14G H14O 108.9
C13G C14G H14O 108.9
C15G C14G H14P 108.9
C13G C14G H14P 108.9
H14O C14G H14P 107.7
O3G C15G N2G 122.0(10)
O3G C15G C14G 124.1(9)
N2G C15G C14G 113.9(10)
O4G C16G O5G 127.9(6)
O4G C16G C13G 116.2(6)
O5G C16G C13G 115.6(5)
C15G N2G H2G1 120.0
C15G N2G H2G2 120.0
H2G1 N2G H2G2 120.0
C16G O4G Cu3 123.0(4)
C16G O5G Cu4 117.9(4)
O1A C1A N1A 126.4(10)
O1A C1A C2A 120.6(10)
N1A C1A C2A 112.2(9)
C6A C2A C3A 118.7(11)
C6A C2A C1A 116.6(11)
C3A C2A C1A 123.1(11)
C2A C3A C4A 119.5(11)
C2A C3A C9A 122.7(11)
C4A C3A C9A 117.9(11)
C3A C4A C12A 122.6(11)
C3A C4A C5A 120.4(11)
C12A C4A C5A 116.9(11)
O2A C5A N1A 115.3(10)
O2A C5A C4A 126.5(11)
N1A C5A C4A 118.1(10)
C2A C6A C7A 120.1(12)
C2A C6A H6A 119.9
C7A C6A H6A 119.9
C8A C7A C6A 117.8(15)
C8A C7A H7A 121.1
C6A C7A H7A 121.1
C7A C8A C9A 122.1(14)
C7A C8A H8A 119.0
C9A C8A H8A 119.0
C8A C9A C3A 117.3(12)
C8A C9A C10A 125.6(13)
C3A C9A C10A 117.1(12)
C11A C10A C9A 124.0(15)
C11A C10A H10A 118.0
C9A C10A H10A 118.0
C10A C11A C12A 121.2(16)
C10A C11A H11A 119.4
C12A C11A H11A 119.4
C4A C12A C11A 117.0(13)
C4A C12A H12A 121.5
C11A C12A H12A 121.5
N1A C13A C16A 113.1(8)
N1A C13A C14A 116.7(8)
C16A C13A C14A 113.7(6)
N1A C13A H13A 103.8
C16A C13A H13A 103.8
C14A C13A H13A 103.8
C1A N1A C5A 125.2(9)
C1A N1A C13A 111.3(8)
C5A N1A C13A 123.4(9)
O1Z C1Z N1Z 124.6(12)
O1Z C1Z C2Z 122.1(12)
N1Z C1Z C2Z 113.0(11)
C6Z C2Z C3Z 119.4(12)
C6Z C2Z C1Z 117.9(12)
C3Z C2Z C1Z 122.6(12)
C2Z C3Z C4Z 121.3(12)
C2Z C3Z C9Z 121.6(12)
C4Z C3Z C9Z 117.1(11)
C3Z C4Z C12Z 122.3(13)
C3Z C4Z C5Z 118.4(12)
C12Z C4Z C5Z 117.8(13)
O2Z C5Z N1Z 117.1(13)
O2Z C5Z C4Z 123.5(14)
N1Z C5Z C4Z 119.3(12)
C2Z C6Z C7Z 120.8(14)
C2Z C6Z H6Z 119.6
C7Z C6Z H6Z 119.6
C8Z C7Z C6Z 115.6(15)
C8Z C7Z H7Z 122.2
C6Z C7Z H7Z 122.2
C7Z C8Z C9Z 123.0(16)
C7Z C8Z H8Z 118.5
C9Z C8Z H8Z 118.5
C8Z C9Z C3Z 116.5(13)
C8Z C9Z C10Z 123.0(14)
C3Z C9Z C10Z 117.8(13)
C11Z C10Z C9Z 123.4(16)
C11Z C10Z H10Z 118.3
C9Z C10Z H10Z 118.3
C10Z C11Z C12Z 121.3(16)
C10Z C11Z H11Z 119.4
C12Z C11Z H11Z 119.4
C4Z C12Z C11Z 117.1(14)
C4Z C12Z H12Z 121.5
C11Z C12Z H12Z 121.5
C1Z N1Z C5Z 125.0(10)
C15A C14A C13A 116.5(7)
C15A C14A H14A 108.2
C13A C14A H14A 108.2
C15A C14A H14B 108.2
C13A C14A H14B 108.2
H14A C14A H14B 107.3
O3A C15A N2A 123.3(7)
O3A C15A C14A 119.0(7)
N2A C15A C14A 117.4(7)
C15A N2A H2A1 120.0
C15A N2A H2A2 120.0
H2A1 N2A H2A2 120.0
C15A O3A Cu4 127.1(5)
C16A O4A Cu1 118.2(4)
C16A O5A Cu2 126.2(4)
O4A C16A O5A 126.7(6)
O4A C16A C13A 120.6(6)
O5A C16A C13A 112.7(6)
O1B C1B N1B 119.2(6)
O1B C1B C2B 125.3(6)
N1B C1B C2B 115.4(6)
C6B C2B C3B 121.2(7)
C6B C2B C1B 116.8(7)
C3B C2B C1B 122.0(6)
C4B C3B C2B 120.3(6)
C4B C3B C9B 118.6(6)
C2B C3B C9B 121.1(6)
C3B C4B C12B 120.8(7)
C3B C4B C5B 121.4(6)
C12B C4B C5B 117.4(6)
O2B C5B N1B 120.0(6)
O2B C5B C4B 123.8(7)
N1B C5B C4B 116.1(6)
C2B C6B C7B 117.4(8)
C2B C6B H6B 121.3
C7B C6B H6B 121.3
C8B C7B C6B 119.9(9)
C8B C7B H7B 120.0
C6B C7B H7B 120.0
C7B C8B C9B 124.0(10)
C7B C8B H8B 118.0
C9B C8B H8B 118.0
C8B C9B C10B 126.1(8)
C8B C9B C3B 116.4(8)
C10B C9B C3B 117.5(7)
C11B C10B C9B 123.5(9)
C11B C10B H10B 118.3
C9B C10B H10B 118.3
C10B C11B C12B 121.1(9)
C10B C11B H11B 119.5
C12B C11B H11B 119.5
C4B C12B C11B 118.5(7)
C4B C12B H12B 120.8
C11B C12B H12B 120.8
N1B C13B C14B 112.2(5)
N1B C13B C16B 110.2(5)
C14B C13B C16B 113.6(5)
N1B C13B H13B 106.8
C14B C13B H13B 106.8
C16B C13B H13B 106.8
C5B N1B C1B 124.4(5)
C5B N1B C13B 118.6(5)
C1B N1B C13B 116.9(5)
C15B C14B C13B 111.7(6)
C15B C14B H14C 109.3
C13B C14B H14C 109.3
C15B C14B H14D 109.3
C13B C14B H14D 109.3
H14C C14B H14D 107.9
O3B C15B N2B 119.9(7)
O3B C15B C14B 121.6(6)
N2B C15B C14B 118.5(6)
O4B C16B O5B 126.7(6)
O4B C16B C13B 118.0(5)
O5B C16B C13B 115.2(5)
C15B N2B H2B1 120.0
C15B N2B H2B2 120.0
H2B1 N2B H2B2 120.0
C16B O4B Cu1 123.8(4)
C16B O5B Cu2 121.9(4)
O1C C1C N1C 121.6(8)
O1C C1C C2C 124.9(8)
N1C C1C C2C 113.3(8)
C6C C2C C3C 120.6(8)
C6C C2C C1C 117.2(8)
C3C C2C C1C 122.2(8)
C4C C3C C2C 121.8(8)
C4C C3C C9C 118.6(8)
C2C C3C C9C 119.6(8)
C3C C4C C12C 123.3(9)
C3C C4C C5C 121.0(8)
C12C C4C C5C 115.5(8)
O2C C5C N1C 119.3(8)
O2C C5C C4C 126.8(9)
N1C C5C C4C 114.0(8)
C2C C6C C7C 120.5(9)
C2C C6C H6C 119.8
C7C C6C H6C 119.8
C8C C7C C6C 116.1(10)
C8C C7C H7C 122.0
C6C C7C H7C 122.0
C7C C8C C9C 126.7(10)
C7C C8C H8C 116.7
C9C C8C H8C 116.7
C8C C9C C10C 129.4(9)
C8C C9C C3C 116.3(9)
C10C C9C C3C 114.2(8)
C11C C10C C9C 127.7(11)
C11C C10C H10C 116.2
C9C C10C H10C 116.2
C10C C11C C12C 120.9(10)
C10C C11C H11C 119.5
C12C C11C H11C 119.5
C4C C12C C11C 115.2(9)
C4C C12C H12C 122.4
C11C C12C H12C 122.4
N1C C13C C14C 115.0(9)
N1C C13C C16C 109.4(8)
C14C C13C C16C 111.5(8)
N1C C13C H13C 106.8
C14C C13C H13C 106.8
C16C C13C H13C 106.8
C1C N1C C5C 127.4(8)
C1C N1C C13C 114.9(8)
C5C N1C C13C 117.4(8)
C15C C14C C13C 114.5(8)
C15C C14C H14E 108.6
C13C C14C H14E 108.6
C15C C14C H14F 108.6
C13C C14C H14F 108.6
H14E C14C H14F 107.6
O3C C15C N2C 122.7(8)
O3C C15C C14C 121.2(8)
N2C C15C C14C 115.8(7)
O5C C16C O4C 127.6(6)
O5C C16C C13C 115.0(7)
O4C C16C C13C 117.3(7)
C15C N2C H2C1 120.0
C15C N2C H2C2 120.0
H2C1 N2C H2C2 120.0
C16C O4C Cu1 120.2(4)
C16C O5C Cu2 123.3(4)
O1D C1D N1D 119.6(6)
O1D C1D C2D 124.5(7)
N1D C1D C2D 116.0(6)
C6D C2D C3D 122.3(8)
C6D C2D C1D 116.7(8)
C3D C2D C1D 121.0(7)
C4D C3D C2D 121.0(7)
C4D C3D C9D 120.3(7)
C2D C3D C9D 118.4(7)
C3D C4D C12D 120.7(8)
C3D C4D C5D 122.5(7)
C12D C4D C5D 116.7(7)
O2D C5D N1D 119.7(7)
O2D C5D C4D 126.2(7)
N1D C5D C4D 114.0(6)
C2D C6D C7D 119.4(10)
C2D C6D H6D 120.3
C7D C6D H6D 120.3
C8D C7D C6D 117.2(11)
C8D C7D H7D 121.4
C6D C7D H7D 121.4
C7D C8D C9D 124.7(11)
C7D C8D H8D 117.7
C9D C8D H8D 117.7
C8D C9D C10D 125.4(9)
C8D C9D C3D 117.9(9)
C10D C9D C3D 116.7(8)
C11D C10D C9D 123.4(10)
C11D C10D H10D 118.3
C9D C10D H10D 118.3
C10D C11D C12D 121.5(10)
C10D C11D H11D 119.2
C12D C11D H11D 119.2
C4D C12D C11D 117.0(9)
C4D C12D H12D 121.5
C11D C12D H12D 121.5
N1D C13D C14D 107.0(6)
N1D C13D C16D 111.7(6)
C14D C13D C16D 115.6(6)
N1D C13D H13D 107.4
C14D C13D H13D 107.4
C16D C13D H13D 107.4
C1D N1D C5D 125.2(6)
C1D N1D C13D 116.9(6)
C5D N1D C13D 117.5(6)
C15D C14D C13D 118.8(7)
C15D C14D H14G 107.6
C13D C14D H14G 107.6
C15D C14D H14H 107.6
C13D C14D H14H 107.6
H14G C14D H14H 107.0
O3D C15D N2D 120.3(9)
O3D C15D C14D 123.5(8)
N2D C15D C14D 115.1(9)
O5D C16D O4D 127.0(6)
O5D C16D C13D 117.2(6)
O4D C16D C13D 115.8(6)
C15D N2D H2D1 120.0
C15D N2D H2D2 120.0
H2D1 N2D H2D2 120.0
C16D O4D Cu1 127.2(4)
C16D O5D Cu2 118.0(4)
O1E C1E N1E 120.1(5)
O1E C1E C2E 123.9(5)
N1E C1E C2E 116.1(5)
C6E C2E C3E 122.2(6)
C6E C2E C1E 117.8(5)
C3E C2E C1E 120.1(5)
C4E C3E C2E 122.2(5)
C4E C3E C9E 119.1(5)
C2E C3E C9E 118.6(5)
C12E C4E C3E 120.5(6)
C12E C4E C5E 120.0(5)
C3E C4E C5E 119.4(5)
O2E C5E N1E 119.4(5)
O2E C5E C4E 123.8(5)
N1E C5E C4E 116.8(5)
C2E C6E C7E 118.0(7)
C2E C6E H6E 121.0
C7E C6E H6E 121.0
C8E C7E C6E 121.6(7)
C8E C7E H7E 119.2
C6E C7E H7E 119.2
C7E C8E C9E 121.2(7)
C7E C8E H8E 119.4
C9E C8E H8E 119.4
C8E C9E C10E 124.2(6)
C8E C9E C3E 118.3(6)
C10E C9E C3E 117.5(6)
C11E C10E C9E 121.8(7)
C11E C10E H10E 119.1
C9E C10E H10E 119.1
C10E C11E C12E 121.3(8)
C10E C11E H11E 119.3
C12E C11E H11E 119.3
C4E C12E C11E 119.6(7)
C4E C12E H12E 120.2
C11E C12E H12E 120.2
N1E C13E C16E 111.5(5)
N1E C13E C14E 109.9(5)
C16E C13E C14E 114.7(5)
N1E C13E H13E 106.7
C16E C13E H13E 106.7
C14E C13E H13E 106.7
C1E N1E C5E 125.3(4)
C1E N1E C13E 117.2(4)
C5E N1E C13E 117.3(4)
C15E C14E C13E 121.7(6)
C15E C14E H14I 106.9
C13E C14E H14I 106.9
C15E C14E H14J 106.9
C13E C14E H14J 106.9
H14I C14E H14J 106.7
O3E C15E N2E 120.4(6)
O3E C15E C14E 118.2(6)
N2E C15E C14E 121.4(6)
O4E C16E O5E 126.9(5)
O4E C16E C13E 117.3(5)
O5E C16E C13E 115.8(5)
C15E N2E H2E1 120.0
C15E N2E H2E2 120.0
H2E1 N2E H2E2 120.0
C15E O3E Cu2 132.3(4)
C16E O4E Cu3 115.5(4)
C16E O5E Cu4 128.2(4)
O1F C1F N1F 119.3(5)
O1F C1F C2F 124.7(6)
N1F C1F C2F 116.0(5)
C6F C2F C3F 120.9(6)
C6F C2F C1F 117.8(6)
C3F C2F C1F 121.2(6)
C4F C3F C2F 120.6(6)
C4F C3F C9F 118.9(6)
C2F C3F C9F 120.5(6)
C3F C4F C12F 120.6(6)
C3F C4F C5F 121.2(5)
C12F C4F C5F 118.2(6)
O2F C5F N1F 118.5(5)
O2F C5F C4F 124.3(5)
N1F C5F C4F 117.1(5)
C2F C6F C7F 118.4(8)
C2F C6F H6F 120.8
C7F C6F H6F 120.8
C8F C7F C6F 119.9(9)
C8F C7F H7F 120.0
C6F C7F H7F 120.0
C7F C8F C9F 123.8(8)
C7F C8F H8F 118.1
C9F C8F H8F 118.1
C8F C9F C10F 125.9(7)
C8F C9F C3F 116.3(6)
C10F C9F C3F 117.7(7)
C11F C10F C9F 122.9(8)
C11F C10F H10F 118.5
C9F C10F H10F 118.5
C10F C11F C12F 121.2(8)
C10F C11F H11F 119.4
C12F C11F H11F 119.4
C4F C12F C11F 118.6(7)
C4F C12F H12F 120.7
C11F C12F H12F 120.7
N1F C13F C14F 111.1(5)
N1F C13F C16F 111.0(5)
C14F C13F C16F 115.2(5)
N1F C13F H13F 106.3
C14F C13F H13F 106.3
C16F C13F H13F 106.3
C1F N1F C5F 123.8(5)
C1F N1F C13F 117.2(5)
C5F N1F C13F 118.6(5)
C13F C14F C15F 112.0(5)
C13F C14F H14K 109.2
C15F C14F H14K 109.2
C13F C14F H14L 109.2
C15F C14F H14L 109.2
H14K C14F H14L 107.9
O3F C15F N2F 123.8(6)
O3F C15F C14F 120.9(5)
N2F C15F C14F 115.1(6)
O4F C16F O5F 126.2(6)
O4F C16F C13F 117.0(5)
O5F C16F C13F 116.4(5)
C15F N2F H2F1 120.0
C15F N2F H2F2 120.0
H2F1 N2F H2F2 120.0
C16F O4F Cu3 125.7(4)
C16F O5F Cu4 118.7(4)
O1H C1H N1H 120.9(5)
O1H C1H C2H 122.1(5)
N1H C1H C2H 117.0(5)
C6H C2H C3H 121.3(6)
C6H C2H C1H 119.2(6)
C3H C2H C1H 119.5(6)
C4H C3H C2H 121.8(6)
C4H C3H C9H 119.6(6)
C2H C3H C9H 118.5(6)
C12H C4H C3H 120.6(7)
C12H C4H C5H 118.4(6)
C3H C4H C5H 121.1(6)
O2H C5H N1H 118.0(6)
O2H C5H C4H 125.9(6)
N1H C5H C4H 115.9(5)
C2H C6H C7H 121.5(7)
C2H C6H H6H 119.3
C7H C6H H6H 119.3
C8H C7H C6H 114.9(8)
C8H C7H H7H 122.6
C6H C7H H7H 122.6
C7H C8H C9H 127.4(9)
C7H C8H H8H 116.3
C9H C8H H8H 116.3
C8H C9H C10H 126.1(8)
C8H C9H C3H 116.4(7)
C10H C9H C3H 117.5(8)
C11H C10H C9H 122.1(9)
C11H C10H H10H 119.0
C9H C10H H10H 119.0
C10H C11H C12H 122.2(9)
C10H C11H H11H 118.9
C12H C11H H11H 118.9
C4H C12H C11H 118.0(8)
C4H C12H H12H 121.0
C11H C12H H12H 121.0
C16H C13H N1H 112.5(5)
C16H C13H C14H 115.7(6)
N1H C13H C14H 112.2(5)
C16H C13H H13H 105.1
N1H C13H H13H 105.1
C14H C13H H13H 105.1
C1H N1H C5H 124.2(5)
C1H N1H C13H 117.0(5)
C5H N1H C13H 118.4(5)
C15H C14H C13H 115.9(6)
C15H C14H H14M 108.3
C13H C14H H14M 108.3
C15H C14H H14N 108.3
C13H C14H H14N 108.3
H14M C14H H14N 107.4
O3H C15H N2H 120.8(8)
O3H C15H C14H 120.8(8)
N2H C15H C14H 118.2(8)
C15H N2H H2H1 120.0
C15H N2H H2H2 120.0
H2H1 N2H H2H2 120.0
O5H C16H O4H 126.1(6)
O5H C16H C13H 119.6(6)
O4H C16H C13H 114.1(5)
C16H O4H Cu3 118.4(4)
C16H O5H Cu4 125.4(4)
C21I N3I C25I 120.0
C21I N3I Cu1 117.2(5)
C25I N3I Cu1 122.8(5)
C22I C21I N3I 120.0
C22I C21I H21I 120.0
N3I C21I H21I 120.0
C21I C22I C23I 120.0
C21I C22I H22I 120.0
C23I C22I H22I 120.0
C22I C23I C24I 120.0
C22I C23I H23I 120.0
C24I C23I H23I 120.0
C25I C24I C23I 120.0
C25I C24I H24I 120.0
C23I C24I H24I 120.0
C24I C25I N3I 120.0
C24I C25I H25I 120.0
N3I C25I H25I 120.0
C21J N3J C25J 120.0
C21J N3J Cu1 121.42(15)
C25J N3J Cu1 117.96(16)
N3J C21J C22J 120.0
N3J C21J H21J 120.0
C22J C21J H21J 120.0
C21J C22J C23J 120.0
C21J C22J H22J 120.0
C23J C22J H22J 120.0
C24J C23J C22J 120.0
C24J C23J H23J 120.0
C22J C23J H23J 120.0
C23J C24J C25J 120.0
C23J C24J H24J 120.0
C25J C24J H24J 120.0
C24J C25J N3J 120.0
C24J C25J H25J 120.0
N3J C25J H25J 120.0
C31 O36 Cu3 121.99(12)
C31 O37 C32 119.8
O36 C31 C34 121.8
O36 C31 O37 124.1
C34 C31 O37 113.6
O37 C32 C33 115.4
O37 C32 H32A 108.4
C33 C32 H32A 108.4
O37 C32 H32B 108.4
C33 C32 H32B 108.4
H32A C32 H32B 107.5
C32 C33 H33A 109.5
C32 C33 H33B 109.5
H33A C33 H33B 109.5
C32 C33 H33C 109.5
H33A C33 H33C 109.5
H33B C33 H33C 109.5
C31 C34 O38 118.4
C31 C34 C35 115.8
O38 C34 C35 109.2
C31 C34 H34 103.8
O38 C34 H34 103.8
C35 C34 H34 103.8
C34 C35 H35A 109.5
C34 C35 H35B 109.5
H35A C35 H35B 109.5
C34 C35 H35C 109.5
H35A C35 H35C 109.5
H35B C35 H35C 109.5
C41 O47 C42 119.3(8)
O46 C41 O47 122.1(10)
O46 C41 C44 123.7(10)
O47 C41 C44 114.1(9)
C43 C42 O47 108.5(4)
C43 C42 H42A 110.0
O47 C42 H42A 110.0
C43 C42 H42B 110.0
O47 C42 H42B 110.0
H42A C42 H42B 108.4
C42 C43 H43A 109.5
C42 C43 H43B 109.5
H43A C43 H43B 109.5
C42 C43 H43C 109.5
H43A C43 H43C 109.5
H43B C43 H43C 109.5
O48 C44 C41 118.3(7)
O48 C44 C45 107.4(4)
C41 C44 C45 112.2(5)
O48 C44 H44 106.0
C41 C44 H44 106.0
C45 C44 H44 106.0
C44 C45 H45A 109.5
C44 C45 H45B 109.5
H45A C45 H45B 109.5
C44 C45 H45C 109.5
H45A C45 H45C 109.5
H45B C45 H45C 109.5

loop_
_geom_bond_atom_site_label_1
_geom_bond_atom_site_label_2
_geom_bond_distance
Cu1 O4C 1.937(5)
Cu1 O4A 1.961(5)
Cu1 O4B 2.019(4)
Cu1 O4D 2.021(5)
Cu1 N3J 2.134(4)
Cu1 N3I 2.170(6)
Cu1 Cu2 2.6720(10)
Cu2 O5B 1.916(4)
Cu2 O5D 1.943(5)
Cu2 O5C 1.998(5)
Cu2 O5A 2.007(4)
Cu2 O3E 2.118(4)
Cu3 O4H 1.941(4)
Cu3 O4F 1.967(4)
Cu3 O4G 1.971(5)
Cu3 O4E 1.981(4)
Cu3 O36 2.215(3)
Cu3 Cu4 2.6241(10)
Cu4 O5F 1.961(4)
Cu4 O5G 1.968(4)
Cu4 O5H 1.975(4)
Cu4 O5E 2.004(4)
Cu4 O3A 2.151(5)
C1G O1G 1.207(7)
C1G N1G 1.392(7)
C1G C2G 1.485(8)
C2G C6G 1.353(9)
C2G C3G 1.377(9)
C3G C4G 1.403(9)
C3G C9G 1.420(9)
C4G C12G 1.391(9)
C4G C5G 1.455(9)
C5G O2G 1.246(9)
C5G N1G 1.416(8)
C6G C7G 1.450(10)
C6G H6G 0.9500
C7G C8G 1.359(10)
C7G H7G 0.9500
C8G C9G 1.379(10)
C8G H8G 0.9500
C9G C10G 1.416(10)
C10G C11G 1.276(10)
C10G H10G 0.9500
C11G C12G 1.422(10)
C11G H11G 0.9500
C12G H12G 0.9500
C13G N1G 1.490(7)
C13G C14G 1.524(12)
C13G C16G 1.536(10)
C13G H13G 1.0000
C14G C15G 1.482(13)
C14G H14O 0.9900
C14G H14P 0.9900
C15G O3G 1.192(11)
C15G N2G 1.309(13)
C16G O4G 1.232(8)
C16G O5G 1.278(8)
N2G H2G1 0.8800
N2G H2G2 0.8800
C1A O1A 1.191(11)
C1A N1A 1.387(11)
C1A C2A 1.505(12)
C2A C6A 1.349(13)
C2A C3A 1.360(13)
C3A C4A 1.392(13)
C3A C9A 1.413(13)
C4A C12A 1.393(13)
C4A C5A 1.426(12)
C5A O2A 1.272(13)
C5A N1A 1.398(12)
C6A C7A 1.461(14)
C6A H6A 0.9500
C7A C8A 1.354(15)
C7A H7A 0.9500
C8A C9A 1.379(14)
C8A H8A 0.9500
C9A C10A 1.429(14)
C10A C11A 1.270(14)
C10A H10A 0.9500
C11A C12A 1.420(14)
C11A H11A 0.9500
C12A H12A 0.9500
C13A N1A 1.464(10)
C13A C16A 1.493(10)
C13A C14A 1.534(9)
C13A H13A 1.0000
C1Z O1Z 1.221(12)
C1Z N1Z 1.372(12)
C1Z C2Z 1.509(12)
C2Z C6Z 1.348(13)
C2Z C3Z 1.377(13)
C3Z C4Z 1.392(13)
C3Z C9Z 1.417(13)
C4Z C12Z 1.395(14)
C4Z C5Z 1.434(13)
C5Z O2Z 1.257(14)
C5Z N1Z 1.423(12)
C6Z C7Z 1.476(14)
C6Z H6Z 0.9500
C7Z C8Z 1.350(15)
C7Z H7Z 0.9500
C8Z C9Z 1.379(14)
C8Z H8Z 0.9500
C9Z C10Z 1.425(14)
C10Z C11Z 1.272(15)
C10Z H10Z 0.9500
C11Z C12Z 1.421(14)
C11Z H11Z 0.9500
C12Z H12Z 0.9500
C14A C15A 1.483(11)
C14A H14A 0.9900
C14A H14B 0.9900
C15A O3A 1.238(8)
C15A N2A 1.317(8)
N2A H2A1 0.8800
N2A H2A2 0.8800
O4A C16A 1.257(8)
O5A C16A 1.276(8)
C1B O1B 1.207(7)
C1B N1B 1.412(8)
C1B C2B 1.479(9)
C2B C6B 1.377(10)
C2B C3B 1.385(9)
C3B C4B 1.375(9)
C3B C9B 1.435(9)
C4B C12B 1.381(9)
C4B C5B 1.484(8)
C5B O2B 1.207(8)
C5B N1B 1.410(8)
C6B C7B 1.454(11)
C6B H6B 0.9500
C7B C8B 1.345(11)
C7B H7B 0.9500
C8B C9B 1.372(10)
C8B H8B 0.9500
C9B C10B 1.408(10)
C10B C11B 1.253(10)
C10B H10B 0.9500
C11B C12B 1.435(10)
C11B H11B 0.9500
C12B H12B 0.9500
C13B N1B 1.475(7)
C13B C14B 1.507(9)
C13B C16B 1.517(9)
C13B H13B 1.0000
C14B C15B 1.487(10)
C14B H14C 0.9900
C14B H14D 0.9900
C15B O3B 1.253(9)
C15B N2B 1.337(10)
C16B O4B 1.250(7)
C16B O5B 1.260(7)
N2B H2B1 0.8800
N2B H2B2 0.8800
C1C O1C 1.182(9)
C1C N1C 1.401(10)
C1C C2C 1.483(10)
C2C C6C 1.379(11)
C2C C3C 1.391(10)
C3C C4C 1.356(10)
C3C C9C 1.445(10)
C4C C12C 1.399(11)
C4C C5C 1.496(10)
C5C O2C 1.200(9)
C5C N1C 1.426(10)
C6C C7C 1.443(11)
C6C H6C 0.9500
C7C C8C 1.348(11)
C7C H7C 0.9500
C8C C9C 1.363(11)
C8C H8C 0.9500
C9C C10C 1.389(11)
C10C C11C 1.232(11)
C10C H10C 0.9500
C11C C12C 1.428(11)
C11C H11C 0.9500
C12C H12C 0.9500
C13C N1C 1.499(10)
C13C C14C 1.507(14)
C13C C16C 1.526(13)
C13C H13C 1.0000
C14C C15C 1.495(11)
C14C H14E 0.9900
C14C H14F 0.9900
C15C O3C 1.248(10)
C15C N2C 1.341(11)
C16C O5C 1.256(8)
C16C O4C 1.271(8)
N2C H2C1 0.8800
N2C H2C2 0.8800
C1D O1D 1.200(7)
C1D N1D 1.384(8)
C1D C2D 1.496(9)
C2D C6D 1.368(10)
C2D C3D 1.381(9)
C3D C4D 1.355(9)
C3D C9D 1.430(10)
C4D C12D 1.383(10)
C4D C5D 1.497(9)
C5D O2D 1.195(8)
C5D N1D 1.433(9)
C6D C7D 1.441(12)
C6D H6D 0.9500
C7D C8D 1.355(12)
C7D H7D 0.9500
C8D C9D 1.369(11)
C8D H8D 0.9500
C9D C10D 1.395(10)
C10D C11D 1.254(11)
C10D H10D 0.9500
C11D C12D 1.450(11)
C11D H11D 0.9500
C12D H12D 0.9500
C13D N1D 1.501(8)
C13D C14D 1.515(8)
C13D C16D 1.516(10)
C13D H13D 1.0000
C14D C15D 1.472(10)
C14D H14G 0.9900
C14D H14H 0.9900
C15D O3D 1.246(9)
C15D N2D 1.318(11)
C16D O5D 1.244(8)
C16D O4D 1.265(8)
N2D H2D1 0.8800
N2D H2D2 0.8800
C1E O1E 1.192(6)
C1E N1E 1.405(7)
C1E C2E 1.478(7)
C2E C6E 1.369(8)
C2E C3E 1.422(8)
C3E C4E 1.395(8)
C3E C9E 1.430(8)
C4E C12E 1.375(8)
C4E C5E 1.480(7)
C5E O2E 1.212(7)
C5E N1E 1.423(7)
C6E C7E 1.427(9)
C6E H6E 0.9500
C7E C8E 1.356(10)
C7E H7E 0.9500
C8E C9E 1.414(9)
C8E H8E 0.9500
C9E C10E 1.425(9)
C10E C11E 1.307(9)
C10E H10E 0.9500
C11E C12E 1.406(9)
C11E H11E 0.9500
C12E H12E 0.9500
C13E N1E 1.467(7)
C13E C16E 1.519(8)
C13E C14E 1.521(9)
C13E H13E 1.0000
C14E C15E 1.486(9)
C14E H14I 0.9900
C14E H14J 0.9900
C15E O3E 1.233(7)
C15E N2E 1.337(9)
C16E O4E 1.250(7)
C16E O5E 1.267(7)
N2E H2E1 0.8800
N2E H2E2 0.8800
C1F O1F 1.209(7)
C1F N1F 1.404(7)
C1F C2F 1.488(8)
C2F C6F 1.388(9)
C2F C3F 1.392(8)
C3F C4F 1.382(8)
C3F C9F 1.433(9)
C4F C12F 1.400(9)
C4F C5F 1.464(8)
C5F O2F 1.215(7)
C5F N1F 1.414(7)
C6F C7F 1.431(10)
C6F H6F 0.9500
C7F C8F 1.340(10)
C7F H7F 0.9500
C8F C9F 1.401(9)
C8F H8F 0.9500
C9F C10F 1.402(9)
C10F C11F 1.293(10)
C10F H10F 0.9500
C11F C12F 1.409(10)
C11F H11F 0.9500
C12F H12F 0.9500
C13F N1F 1.464(7)
C13F C14F 1.517(8)
C13F C16F 1.534(9)
C13F H13F 1.0000
C14F C15F 1.523(8)
C14F H14K 0.9900
C14F H14L 0.9900
C15F O3F 1.217(8)
C15F N2F 1.345(9)
C16F O4F 1.253(7)
C16F O5F 1.268(7)
N2F H2F1 0.8800
N2F H2F2 0.8800
C1H O1H 1.190(7)
C1H N1H 1.390(7)
C1H C2H 1.505(8)
C2H C6H 1.365(8)
C2H C3H 1.389(8)
C3H C4H 1.387(9)
C3H C9H 1.428(9)
C4H C12H 1.375(10)
C4H C5H 1.477(8)
C5H O2H 1.215(8)
C5H N1H 1.426(8)
C6H C7H 1.421(10)
C6H H6H 0.9500
C7H C8H 1.345(10)
C7H H7H 0.9500
C8H C9H 1.369(10)
C8H H8H 0.9500
C9H C10H 1.408(10)
C10H C11H 1.282(10)
C10H H10H 0.9500
C11H C12H 1.431(10)
C11H H11H 0.9500
C12H H12H 0.9500
C13H C16H 1.476(9)
C13H N1H 1.493(7)
C13H C14H 1.504(9)
C13H H13H 1.0000
C14H C15H 1.450(9)
C14H H14M 0.9900
C14H H14N 0.9900
C15H O3H 1.258(10)
C15H N2H 1.321(10)
N2H H2H1 0.8800
N2H H2H2 0.8800
C16H O5H 1.244(8)
C16H O4H 1.307(8)
N3I C21I 1.3900
N3I C25I 1.3900
C21I C22I 1.3900
C21I H21I 0.9500
C22I C23I 1.3900
C22I H22I 0.9500
C23I C24I 1.3900
C23I H23I 0.9500
C24I C25I 1.3900
C24I H24I 0.9500
C25I H25I 0.9500
N3J C21J 1.3900
N3J C25J 1.3900
C21J C22J 1.3900
C21J H21J 0.9500
C22J C23J 1.3900
C22J H22J 0.9500
C23J C24J 1.3900
C23J H23J 0.9500
C24J C25J 1.3900
C24J H24J 0.9500
C25J H25J 0.9500
O36 C31 1.1832
O37 C31 1.4303
O37 C32 1.5539
O38 C34 1.4183
C31 C34 1.2754
C32 C33 1.6816
C32 H32A 0.9900
C32 H32B 0.9900
C33 H33A 0.9800
C33 H33B 0.9800
C33 H33C 0.9800
C34 C35 1.6195
C34 H34 1.0000
C35 H35A 0.9800
C35 H35B 0.9800
C35 H35C 0.9800
O46 C41 1.237(13)
O47 C41 1.347(13)
O47 C42 1.506(10)
O48 C44 1.404(9)
C41 C44 1.435(12)
C42 C43 1.4344
C42 H42A 0.9900
C42 H42B 0.9900
C43 H43A 0.9800
C43 H43B 0.9800
C43 H43C 0.9800
C44 C45 1.5017
C44 H44 1.0000
C45 H45A 0.9800
C45 H45B 0.9800
C45 H45C 0.9800

loop_
_geom_hbond_atom_site_label_D
_geom_hbond_atom_site_label_H
_geom_hbond_atom_site_label_A
_geom_hbond_distance_DH
_geom_hbond_distance_HA
_geom_hbond_distance_DA
_geom_hbond_angle_DHA
_geom_hbond_site_symmetry_A
N2G H2G1 O1C 0.88 2.06 2.939(13) 172.0 1_455
N2F H2F2 O3C 0.88 2.01 2.873(9) 165.0 1_455
N2A H2A1 O5E 0.88 2.30 3.023(8) 138.9 .
N2A H2A2 O3B 0.88 2.27 3.112(9) 161.0 .
N2B H2B1 O3F 0.88 2.05 2.895(8) 161.9 .
N2B H2B2 O48 0.88 2.46 3.046(10) 124.8 1_655
N2C H2C2 O3G 0.88 2.13 3.001(10) 168.9 1_655
N2D H2D2 O3H 0.88 2.02 2.845(15) 156.2 .
N2E H2E1 O5D 0.88 2.28 3.005(7) 139.9 .
N2E H2E2 O1H 0.88 2.05 2.898(8) 162.8 .
N2F H2F1 O3B 0.88 2.08 2.939(9) 164.8 .
N2H H2H1 O1D 0.88 2.09 2.937(9) 160.2 .
N2H H2H2 O5H 0.88 2.36 2.889(9) 118.8 .

loop_
_geom_torsion_atom_site_label_1
_geom_torsion_atom_site_label_2
_geom_torsion_atom_site_label_3
_geom_torsion_atom_site_label_4
_geom_torsion
O4C Cu1 Cu2 O5B -89.56(19)
O4A Cu1 Cu2 O5B 91.43(19)
O4B Cu1 Cu2 O5B 0.38(18)
O4D Cu1 Cu2 O5B -179.73(19)
O4C Cu1 Cu2 O5D 90.09(19)
O4A Cu1 Cu2 O5D -88.92(19)
O4B Cu1 Cu2 O5D -179.98(18)
O4D Cu1 Cu2 O5D -0.09(19)
O4C Cu1 Cu2 O5C 2.06(19)
O4A Cu1 Cu2 O5C -177.0(2)
O4B Cu1 Cu2 O5C 91.99(18)
O4D Cu1 Cu2 O5C -88.12(19)
O4C Cu1 Cu2 O5A -179.39(19)
O4A Cu1 Cu2 O5A 1.59(19)
O4B Cu1 Cu2 O5A -89.46(18)
O4D Cu1 Cu2 O5A 90.43(19)
O4H Cu3 Cu4 O5F 175.06(17)
O4F Cu3 Cu4 O5F -0.86(17)
O4G Cu3 Cu4 O5F -96.59(17)
O4E Cu3 Cu4 O5F 88.31(17)
O36 Cu3 Cu4 O5F -7.1(7)
O4H Cu3 Cu4 O5G -92.25(18)
O4F Cu3 Cu4 O5G 91.83(17)
O4G Cu3 Cu4 O5G -3.90(18)
O4E Cu3 Cu4 O5G -179.00(18)
O36 Cu3 Cu4 O5G 85.6(7)
O4H Cu3 Cu4 O5H -3.89(18)
O4F Cu3 Cu4 O5H -179.81(18)
O4G Cu3 Cu4 O5H 84.46(18)
O4E Cu3 Cu4 O5H -90.64(17)
O36 Cu3 Cu4 O5H 173.9(7)
O4H Cu3 Cu4 O5E 88.31(17)
O4F Cu3 Cu4 O5E -87.60(17)
O4G Cu3 Cu4 O5E 176.66(18)
O4E Cu3 Cu4 O5E 1.56(17)
O36 Cu3 Cu4 O5E -93.9(7)
O1G C1G C2G C6G 0.4(12)
N1G C1G C2G C6G 179.9(7)
O1G C1G C2G C3G -177.8(8)
N1G C1G C2G C3G 1.7(11)
C6G C2G C3G C4G 177.9(8)
C1G C2G C3G C4G -3.9(13)
C6G C2G C3G C9G -1.3(13)
C1G C2G C3G C9G 177.0(8)
C2G C3G C4G C12G -179.9(9)
C9G C3G C4G C12G -0.8(14)
C2G C3G C4G C5G 2.0(14)
C9G C3G C4G C5G -178.9(9)
C12G C4G C5G O2G 2.6(16)
C3G C4G C5G O2G -179.3(10)
C12G C4G C5G N1G -176.0(9)
C3G C4G C5G N1G 2.1(13)
C3G C2G C6G C7G 4.2(14)
C1G C2G C6G C7G -174.1(8)
C2G C6G C7G C8G -3.2(15)
C6G C7G C8G C9G -0.8(18)
C7G C8G C9G C10G 178.5(11)
C7G C8G C9G C3G 3.6(17)
C2G C3G C9G C8G -2.6(14)
C4G C3G C9G C8G 178.3(9)
C2G C3G C9G C10G -177.7(9)
C4G C3G C9G C10G 3.1(14)
C8G C9G C10G C11G -178.9(11)
C3G C9G C10G C11G -4.0(17)
C9G C10G C11G C12G 2.3(19)
C3G C4G C12G C11G -0.9(15)
C5G C4G C12G C11G 177.2(10)
C10G C11G C12G C4G 0.2(17)
O1G C1G N1G C5G -177.9(7)
C2G C1G N1G C5G 2.6(11)
O1G C1G N1G C13G -5.3(10)
C2G C1G N1G C13G 175.2(6)
O2G C5G N1G C1G 176.8(8)
C4G C5G N1G C1G -4.5(13)
O2G C5G N1G C13G 4.4(12)
C4G C5G N1G C13G -176.9(8)
C14G C13G N1G C1G -71.2(9)
C16G C13G N1G C1G 56.4(8)
C14G C13G N1G C5G 101.8(9)
C16G C13G N1G C5G -130.6(7)
N1G C13G C14G C15G -158.7(7)
C16G C13G C14G C15G 75.3(10)
C13G C14G C15G O3G 14.4(14)
C13G C14G C15G N2G -165.7(9)
N1G C13G C16G O4G 47.3(8)
C14G C13G C16G O4G 172.1(6)
N1G C13G C16G O5G -138.9(6)
C14G C13G C16G O5G -14.2(9)
O5G C16G O4G Cu3 14.3(10)
C13G C16G O4G Cu3 -172.9(4)
O4H Cu3 O4G C16G 85.3(5)
O4F Cu3 O4G C16G -83.8(5)
O36 Cu3 O4G C16G -172.3(5)
Cu4 Cu3 O4G C16G -3.0(5)
O4G C16G O5G Cu4 -18.8(9)
C13G C16G O5G Cu4 168.3(4)
O5F Cu4 O5G C16G 98.7(4)
O5H Cu4 O5G C16G -70.3(4)
O5E Cu4 O5G C16G 13.5(9)
O3A Cu4 O5G C16G -163.5(4)
Cu3 Cu4 O5G C16G 11.4(4)
O1A C1A C2A C6A 10(3)
N1A C1A C2A C6A -179.7(18)
O1A C1A C2A C3A 175(2)
N1A C1A C2A C3A -15(3)
C6A C2A C3A C4A 174(2)
C1A C2A C3A C4A 9(4)
C6A C2A C3A C9A -6(4)
C1A C2A C3A C9A -171(3)
C2A C3A C4A C12A -175(2)
C9A C3A C4A C12A 5(4)
C2A C3A C4A C5A 2(4)
C9A C3A C4A C5A -179(2)
C3A C4A C5A O2A 179(2)
C12A C4A C5A O2A -4(3)
C3A C4A C5A N1A -5(3)
C12A C4A C5A N1A 171.4(18)
C3A C2A C6A C7A 14(4)
C1A C2A C6A C7A 179(2)
C2A C6A C7A C8A -12(4)
C6A C7A C8A C9A 3(5)
C7A C8A C9A C3A 4(4)
C7A C8A C9A C10A -174(3)
C2A C3A C9A C8A -3(4)
C4A C3A C9A C8A 178(2)
C2A C3A C9A C10A 176(3)
C4A C3A C9A C10A -4(4)
C8A C9A C10A C11A 179(4)
C3A C9A C10A C11A 1(5)
C9A C10A C11A C12A 2(6)
C3A C4A C12A C11A -3(3)
C5A C4A C12A C11A -179(2)
C10A C11A C12A C4A -1(4)
O1A C1A N1A C5A -179.1(16)
C2A C1A N1A C5A 11(2)
O1A C1A N1A C13A -2(2)
C2A C1A N1A C13A -171.7(15)
O2A C5A N1A C1A 173.8(16)
C4A C5A N1A C13A -179.1(15)
C16A C13A N1A C1A 67.8(14)
C14A C13A N1A C1A -66.9(14)
C16A C13A N1A C5A -114.9(15)
C14A C13A N1A C5A 110.4(16)
N1A C13A C14A C15A -150.4(8)
C16A C13A C14A C15A 75.2(9)
C13A C14A C15A O3A 69.0(10)
C13A C14A C15A N2A -116.2(8)
N2A C15A O3A Cu4 -14.2(10)
C14A C15A O3A Cu4 160.3(5)
O5F Cu4 O3A C15A -36.9(6)
O5G Cu4 O3A C15A -131.0(6)
O5H Cu4 O3A C15A 140.5(6)
O5E Cu4 O3A C15A 49.8(6)
O4B Cu1 O4A C16A 74.6(5)
O4D Cu1 O4A C16A -84.5(5)
N3J Cu1 O4A C16A 170.8(5)
N3I Cu1 O4A C16A 169.8(6)
Cu2 Cu1 O4A C16A -6.2(5)
O5B Cu2 O5A C16A -84.0(5)
O5D Cu2 O5A C16A 92.3(5)
O5C Cu2 O5A C16A 7.3(9)
O3E Cu2 O5A C16A -172.5(5)
Cu1 Cu2 O5A C16A 2.8(5)
Cu1 O4A C16A O5A 10.8(10)
Cu1 O4A C16A C13A -170.7(5)
Cu2 O5A C16A O4A -9.3(10)
Cu2 O5A C16A C13A 172.0(4)
N1A C13A C16A O4A 0.8(11)
C14A C13A C16A O4A 136.9(7)
N1A C13A C16A O5A 179.6(7)
C14A C13A C16A O5A -44.4(9)
O1B C1B C2B C6B -2.1(13)
N1B C1B C2B C6B 175.2(8)
O1B C1B C2B C3B 178.3(8)
N1B C1B C2B C3B -4.4(11)
C6B C2B C3B C4B 179.3(9)
C1B C2B C3B C4B -1.1(13)
C6B C2B C3B C9B -3.3(13)
C1B C2B C3B C9B 176.3(8)
C2B C3B C4B C12B 178.2(8)
C9B C3B C4B C12B 0.7(13)
C2B C3B C4B C5B 5.3(13)
C9B C3B C4B C5B -172.1(7)
C3B C4B C5B O2B -180.0(8)
C12B C4B C5B O2B 7.0(12)
C3B C4B C5B N1B -3.9(11)
C12B C4B C5B N1B -176.9(7)
C3B C2B C6B C7B 2.6(14)
C1B C2B C6B C7B -177.0(8)
C2B C6B C7B C8B -0.7(16)
C6B C7B C8B C9B -0.7(18)
C7B C8B C9B C10B 178.7(11)
C7B C8B C9B C3B 0.2(17)
C4B C3B C9B C8B 179.3(9)
C2B C3B C9B C8B 1.8(14)
C4B C3B C9B C10B 0.6(13)
C2B C3B C9B C10B -176.9(8)
C8B C9B C10B C11B 179.0(11)
C3B C9B C10B C11B -2.5(15)
C9B C10B C11B C12B 2.9(16)
C3B C4B C12B C11B -0.4(13)
C5B C4B C12B C11B 172.7(8)
C10B C11B C12B C4B -1.4(14)
O2B C5B N1B C1B 174.2(7)
C4B C5B N1B C1B -2.1(10)
O2B C5B N1B C13B -0.6(10)
C4B C5B N1B C13B -176.9(6)
O1B C1B N1B C5B -176.6(7)
C2B C1B N1B C5B 5.9(10)
O1B C1B N1B C13B -1.8(10)
C2B C1B N1B C13B -179.2(6)
C14B C13B N1B C5B 98.4(7)
C16B C13B N1B C5B -134.0(6)
C14B C13B N1B C1B -76.8(7)
C16B C13B N1B C1B 50.8(8)
N1B C13B C14B C15B -166.3(5)
C16B C13B C14B C15B 67.8(7)
C13B C14B C15B O3B 34.8(9)
C13B C14B C15B N2B -144.5(7)
N1B C13B C16B O4B 47.1(7)
C14B C13B C16B O4B 174.0(6)
N1B C13B C16B O5B -136.3(6)
C14B C13B C16B O5B -9.4(8)
O5B C16B O4B Cu1 2.0(9)
C13B C16B O4B Cu1 178.1(4)
O4C Cu1 O4B C16B 85.4(5)
O4A Cu1 O4B C16B -89.7(5)
O4D Cu1 O4B C16B -1.5(8)
N3J Cu1 O4B C16B 174.0(5)
N3I Cu1 O4B C16B 179.3(5)
Cu2 Cu1 O4B C16B -1.2(4)
O4B C16B O5B Cu2 -1.4(9)
C13B C16B O5B Cu2 -177.7(4)
O5C Cu2 O5B C16B -81.3(5)
O5A Cu2 O5B C16B 79.9(5)
O3E Cu2 O5B C16B 172.8(5)
Cu1 Cu2 O5B C16B 0.3(4)
O1C C1C C2C C6C 5.8(19)
N1C C1C C2C C6C 179.9(11)
O1C C1C C2C C3C -176.8(12)
N1C C1C C2C C3C -2.6(17)
C6C C2C C3C C4C 179.0(12)
C1C C2C C3C C4C 1.6(19)
C6C C2C C3C C9C -1.4(18)
C1C C2C C3C C9C -178.7(11)
C2C C3C C4C C12C 177.9(12)
C9C C3C C4C C12C -1.7(19)
C2C C3C C4C C5C 2.9(19)
C9C C3C C4C C5C -176.8(11)
C3C C4C C5C O2C 174.2(12)
C12C C4C C5C O2C -1.1(19)
C3C C4C C5C N1C -5.8(17)
C12C C4C C5C N1C 178.8(10)
C3C C2C C6C C7C 2.2(19)
C1C C2C C6C C7C 179.6(10)
C2C C6C C7C C8C 1.3(17)
C6C C7C C8C C9C -6.1(19)
C7C C8C C9C C10C -177.1(12)
C7C C8C C9C C3C 6.8(19)
C4C C3C C9C C8C 176.9(12)
C2C C3C C9C C8C -2.8(17)
C4C C3C C9C C10C 0.3(17)
C2C C3C C9C C10C -179.4(11)
C8C C9C C10C C11C -175.8(14)
C3C C9C C10C C11C 0(2)
C9C C10C C11C C12C 1(2)
C3C C4C C12C C11C 2.5(18)
C5C C4C C12C C11C 177.8(10)
C10C C11C C12C C4C -1.8(18)
O1C C1C N1C C5C 173.4(11)
C2C C1C N1C C5C -0.9(17)
O1C C1C N1C C13C -0.5(17)
C2C C1C N1C C13C -174.8(9)
O2C C5C N1C C1C -175.2(11)
C4C C5C N1C C1C 4.9(17)
O2C C5C N1C C13C -1.4(16)
C4C C5C N1C C13C 178.7(10)
C14C C13C N1C C1C -63.8(13)
C16C C13C N1C C1C 62.5(12)
C14C C13C N1C C5C 121.6(11)
C16C C13C N1C C5C -112.0(10)
N1C C13C C14C C15C -48.0(12)
C16C C13C C14C C15C -173.2(7)
C13C C14C C15C O3C -45.2(12)
C13C C14C C15C N2C 141.4(8)
N1C C13C C16C O5C -160.0(7)
C14C C13C C16C O5C -31.8(11)
N1C C13C C16C O4C 20.4(11)
C14C C13C C16C O4C 148.7(7)
O5C C16C O4C Cu1 10.3(10)
C13C C16C O4C Cu1 -170.3(6)
O4B Cu1 O4C C16C -87.2(5)
O4D Cu1 O4C C16C 71.9(5)
N3J Cu1 O4C C16C 176.7(5)
N3I Cu1 O4C C16C 177.6(6)
Cu2 Cu1 O4C C16C -6.3(5)
O4C C16C O5C Cu2 -7.7(10)
C13C C16C O5C Cu2 172.8(6)
O5B Cu2 O5C C16C 88.1(5)
O5D Cu2 O5C C16C -88.2(5)
O5A Cu2 O5C C16C -2.8(9)
O3E Cu2 O5C C16C 177.0(5)
Cu1 Cu2 O5C C16C 1.7(5)
O1D C1D C2D C6D 0.6(14)
N1D C1D C2D C6D -178.1(9)
O1D C1D C2D C3D -179.1(9)
N1D C1D C2D C3D 2.3(13)
C6D C2D C3D C4D -177.5(10)
C1D C2D C3D C4D 2.1(15)
C6D C2D C3D C9D -4.0(16)
C1D C2D C3D C9D 175.6(9)
C2D C3D C4D C12D 178.4(10)
C9D C3D C4D C12D 5.0(15)
C2D C3D C4D C5D -3.6(15)
C9D C3D C4D C5D -177.0(9)
C3D C4D C5D O2D 175.7(10)
C12D C4D C5D O2D -6.1(15)
C3D C4D C5D N1D 0.6(13)
C12D C4D C5D N1D 178.8(8)
C3D C2D C6D C7D 1.8(18)
C1D C2D C6D C7D -177.8(10)
C2D C6D C7D C8D 0(2)
C6D C7D C8D C9D 1(2)
C7D C8D C9D C10D 174.4(14)
C7D C8D C9D C3D -4(2)
C4D C3D C9D C8D 178.2(11)
C2D C3D C9D C8D 4.7(16)
C4D C3D C9D C10D 0.1(15)
C2D C3D C9D C10D -173.5(10)
C8D C9D C10D C11D 176.3(13)
C3D C9D C10D C11D -5.7(17)
C9D C10D C11D C12D 5.9(19)
C3D C4D C12D C11D -4.8(15)
C5D C4D C12D C11D 177.0(9)
C10D C11D C12D C4D -0.6(17)
O1D C1D N1D C5D 175.7(7)
C2D C1D N1D C5D -5.5(12)
O1D C1D N1D C13D 2.7(11)
C2D C1D N1D C13D -178.6(7)
O2D C5D N1D C1D -171.3(8)
C4D C5D N1D C1D 4.2(12)
O2D C5D N1D C13D 1.8(12)
C4D C5D N1D C13D 177.2(7)
C14D C13D N1D C1D -76.7(8)
C16D C13D N1D C1D 50.7(9)
C14D C13D N1D C5D 109.7(8)
C16D C13D N1D C5D -122.9(7)
N1D C13D C14D C15D -62.9(9)
C16D C13D C14D C15D 172.1(6)
C13D C14D C15D O3D -35.9(11)
C13D C14D C15D N2D 132.1(9)
N1D C13D C16D O5D -136.1(6)
C14D C13D C16D O5D -13.5(9)
N1D C13D C16D O4D 44.1(8)
C14D C13D C16D O4D 166.7(6)
O5D C16D O4D Cu1 -0.3(10)
C13D C16D O4D Cu1 179.5(4)
O4C Cu1 O4D C16D -86.4(5)
O4A Cu1 O4D C16D 89.1(6)
O4B Cu1 O4D C16D 0.5(9)
N3J Cu1 O4D C16D -174.9(5)
N3I Cu1 O4D C16D 179.6(6)
Cu2 Cu1 O4D C16D 0.2(5)
O4D C16D O5D Cu2 0.1(9)
C13D C16D O5D Cu2 -179.6(4)
O5C Cu2 O5D C16D 81.7(5)
O5A Cu2 O5D C16D -79.6(5)
O3E Cu2 O5D C16D -172.5(5)
Cu1 Cu2 O5D C16D 0.0(5)
O1E C1E C2E C6E -2.5(7)
N1E C1E C2E C6E 179.1(6)
O1E C1E C2E C3E 177.0(5)
N1E C1E C2E C3E -1.4(6)
C6E C2E C3E C4E -178.6(6)
C1E C2E C3E C4E 1.9(6)
C6E C2E C3E C9E -0.3(8)
C1E C2E C3E C9E -179.8(5)
C2E C3E C4E C12E -179.3(5)
C9E C3E C4E C12E 2.5(9)
C2E C3E C4E C5E -3.4(8)
C9E C3E C4E C5E 178.3(6)
C12E C4E C5E O2E 2.0(10)
C3E C4E C5E O2E -173.8(6)
C12E C4E C5E N1E -179.7(6)
C3E C4E C5E N1E 4.5(8)
C3E C2E C6E C7E -0.5(9)
C1E C2E C6E C7E 179.0(6)
C2E C6E C7E C8E 1.6(12)
C6E C7E C8E C9E -1.7(13)
C7E C8E C9E C10E 180.0(8)
C7E C8E C9E C3E 0.8(12)
C4E C3E C9E C8E 178.6(7)
C2E C3E C9E C8E 0.2(9)
C4E C3E C9E C10E -0.7(10)
C2E C3E C9E C10E -179.0(6)
C8E C9E C10E C11E -179.0(8)
C3E C9E C10E C11E 0.2(12)
C9E C10E C11E C12E -1.4(13)
C3E C4E C12E C11E -3.7(11)
C5E C4E C12E C11E -179.5(7)
C10E C11E C12E C4E 3.2(12)
O1E C1E N1E C5E -175.7(5)
C2E C1E N1E C5E 2.8(7)
O1E C1E N1E C13E -0.7(8)
C2E C1E N1E C13E 177.8(4)
O2E C5E N1E C1E 174.0(6)
C4E C5E N1E C1E -4.4(8)
O2E C5E N1E C13E -0.9(8)
C4E C5E N1E C13E -179.3(5)
C16E C13E N1E C1E 51.0(6)
C14E C13E N1E C1E -77.3(6)
C16E C13E N1E C5E -133.6(5)
C14E C13E N1E C5E 98.0(6)
N1E C13E C14E C15E -158.5(5)
C16E C13E C14E C15E 74.9(7)
C13E C14E C15E O3E 176.8(6)
C13E C14E C15E N2E -4.3(9)
N1E C13E C16E O4E 35.7(7)
C14E C13E C16E O4E 161.4(5)
N1E C13E C16E O5E -145.9(5)
C14E C13E C16E O5E -20.2(7)
N2E C15E O3E Cu2 -7.1(9)
C14E C15E O3E Cu2 171.7(4)
O5B Cu2 O3E C15E -141.5(5)
O5D Cu2 O3E C15E 38.3(6)
O5C Cu2 O3E C15E 127.7(5)
O5A Cu2 O3E C15E -52.4(5)
O5E C16E O4E Cu3 -1.3(8)
C13E C16E O4E Cu3 176.9(4)
O4H Cu3 O4E C16E -88.8(4)
O4F Cu3 O4E C16E 80.7(4)
O36 Cu3 O4E C16E 168.7(4)
Cu4 Cu3 O4E C16E -0.8(4)
O4E C16E O5E Cu4 3.8(9)
C13E C16E O5E Cu4 -174.5(4)
O5F Cu4 O5E C16E -91.3(5)
O5G Cu4 O5E C16E -5.2(9)
O5H Cu4 O5E C16E 78.2(5)
O3A Cu4 O5E C16E 171.9(5)
Cu3 Cu4 O5E C16E -3.1(4)
O1F C1F C2F C6F 1.4(12)
N1F C1F C2F C6F -177.0(7)
O1F C1F C2F C3F -179.0(7)
N1F C1F C2F C3F 2.6(10)
C6F C2F C3F C4F 176.6(8)
C1F C2F C3F C4F -3.0(11)
C6F C2F C3F C9F -0.6(12)
C1F C2F C3F C9F 179.8(7)
C2F C3F C4F C12F -179.5(7)
C9F C3F C4F C12F -2.2(11)
C2F C3F C4F C5F 0.6(11)
C9F C3F C4F C5F 177.8(7)
C3F C4F C5F O2F -174.3(7)
C12F C4F C5F O2F 5.7(11)
C3F C4F C5F N1F 2.2(10)
C12F C4F C5F N1F -177.8(6)
C3F C2F C6F C7F -1.8(13)
C1F C2F C6F C7F 177.8(8)
C2F C6F C7F C8F 2.0(14)
C6F C7F C8F C9F 0.3(15)
C7F C8F C9F C10F -178.7(10)
C7F C8F C9F C3F -2.7(14)
C4F C3F C9F C8F -174.4(8)
C2F C3F C9F C8F 2.8(12)
C4F C3F C9F C10F 1.9(12)
C2F C3F C9F C10F 179.1(8)
C8F C9F C10F C11F 176.9(10)
C3F C9F C10F C11F 0.9(14)
C9F C10F C11F C12F -3.4(15)
C3F C4F C12F C11F -0.1(11)
C5F C4F C12F C11F 179.9(7)
C10F C11F C12F C4F 2.9(13)
O1F C1F N1F C5F -178.2(6)
C2F C1F N1F C5F 0.3(9)
O1F C1F N1F C13F -4.8(9)
C2F C1F N1F C13F 173.7(6)
O2F C5F N1F C1F 174.1(6)
C4F C5F N1F C1F -2.6(9)
O2F C5F N1F C13F 0.8(9)
C4F C5F N1F C13F -175.9(5)
C14F C13F N1F C1F -75.1(7)
C16F C13F N1F C1F 54.5(7)
C14F C13F N1F C5F 98.6(6)
C16F C13F N1F C5F -131.8(5)
N1F C13F C14F C15F -158.7(5)
C16F C13F C14F C15F 74.0(6)
C13F C14F C15F O3F 33.2(8)
C13F C14F C15F N2F -150.8(6)
N1F C13F C16F O4F 40.0(7)
C14F C13F C16F O4F 167.3(5)
N1F C13F C16F O5F -147.1(5)
C14F C13F C16F O5F -19.7(8)
O5F C16F O4F Cu3 -9.4(9)
C13F C16F O4F Cu3 162.8(4)
O4H Cu3 O4F C16F -16.4(12)
O4G Cu3 O4F C16F 87.2(5)
O4E Cu3 O4F C16F -85.8(5)
O36 Cu3 O4F C16F -176.1(5)
Cu4 Cu3 O4F C16F 5.1(4)
O4F C16F O5F Cu4 7.7(8)
C13F C16F O5F Cu4 -164.6(4)
O5G Cu4 O5F C16F -88.8(4)
O5H Cu4 O5F C16F 2.8(11)
O5E Cu4 O5F C16F 75.9(4)
O3A Cu4 O5F C16F 168.5(4)
Cu3 Cu4 O5F C16F -2.7(4)
O1H C1H C2H C6H 4.6(10)
N1H C1H C2H C6H -176.5(6)
O1H C1H C2H C3H -176.6(7)
N1H C1H C2H C3H 2.2(10)
C6H C2H C3H C4H 179.4(8)
C1H C2H C3H C4H 0.7(12)
C6H C2H C3H C9H -0.6(12)
C1H C2H C3H C9H -179.3(7)
C2H C3H C4H C12H 179.1(8)
C9H C3H C4H C12H -0.8(13)
C2H C3H C4H C5H 1.0(12)
C9H C3H C4H C5H -178.9(8)
C12H C4H C5H O2H 1.2(13)
C3H C4H C5H O2H 179.3(8)
C12H C4H C5H N1H 176.3(7)
C3H C4H C5H N1H -5.5(11)
C3H C2H C6H C7H 1.5(12)
C1H C2H C6H C7H -179.8(7)
C2H C6H C7H C8H -0.3(13)
C6H C7H C8H C9H -1.9(15)
C7H C8H C9H C10H -178.2(10)
C7H C8H C9H C3H 2.8(16)
C4H C3H C9H C8H 178.6(8)
C2H C3H C9H C8H -1.4(13)
C4H C3H C9H C10H -0.5(14)
C2H C3H C9H C10H 179.5(9)
C8H C9H C10H C11H -177.9(11)
C3H C9H C10H C11H 1.1(16)
C9H C10H C11H C12H -0.3(17)
C3H C4H C12H C11H 1.6(14)
C5H C4H C12H C11H 179.7(8)
C10H C11H C12H C4H -1.1(15)
O1H C1H N1H C5H 171.5(6)
C2H C1H N1H C5H -7.3(9)
O1H C1H N1H C13H -1.5(9)
C2H C1H N1H C13H 179.6(5)
O2H C5H N1H C1H -175.5(7)
C4H C5H N1H C1H 8.9(10)
O2H C5H N1H C13H -2.6(10)
C4H C5H N1H C13H -178.2(6)
C16H C13H N1H C1H 46.0(7)
C14H C13H N1H C1H -86.6(7)
C16H C13H N1H C5H -127.5(6)
C14H C13H N1H C5H 100.0(7)
C16H C13H C14H C15H -74.9(9)
N1H C13H C14H C15H 56.0(9)
C13H C14H C15H O3H -90.2(10)
C13H C14H C15H N2H 94.5(9)
N1H C13H C16H O5H -125.9(6)
C14H C13H C16H O5H 4.9(9)
N1H C13H C16H O4H 58.8(7)
C14H C13H C16H O4H -170.4(6)
O5H C16H O4H Cu3 2.3(9)
C13H C16H O4H Cu3 177.3(4)
O4F Cu3 O4H C16H 23.5(12)
O4G Cu3 O4H C16H -80.7(4)
O4E Cu3 O4H C16H 93.2(4)
O36 Cu3 O4H C16H -177.3(4)
Cu4 Cu3 O4H C16H 2.3(4)
O4H C16H O5H Cu4 -8.0(9)
C13H C16H O5H Cu4 177.3(4)
O5F Cu4 O5H C16H 1.5(12)
O5G Cu4 O5H C16H 93.5(5)
O5E Cu4 O5H C16H -71.2(5)
O3A Cu4 O5H C16H -164.3(5)
Cu3 Cu4 O5H C16H 7.1(5)
O4C Cu1 N3I C21I 158.2(5)
O4A Cu1 N3I C21I -22.4(5)
O4B Cu1 N3I C21I 68.5(5)
O4D Cu1 N3I C21I -111.2(5)
N3J Cu1 N3I C21I 169(5)
O4C Cu1 N3I C25I -21.9(6)
O4A Cu1 N3I C25I 157.4(6)
O4B Cu1 N3I C25I -111.7(5)
O4D Cu1 N3I C25I 68.7(6)
C25I N3I C21I C22I 0.0
Cu1 N3I C21I C22I 179.9(7)
N3I C21I C22I C23I 0.0
C21I C22I C23I C24I 0.0
C22I C23I C24I C25I 0.0
C23I C24I C25I N3I 0.0
C21I N3I C25I C24I 0.0
Cu1 N3I C25I C24I -179.8(7)
O4C Cu1 N3J C21J 167.0(3)
O4A Cu1 N3J C21J -13.8(3)
O4B Cu1 N3J C21J 77.7(3)
O4D Cu1 N3J C21J -103.9(3)
O4C Cu1 N3J C25J -22.01(19)
O4A Cu1 N3J C25J 157.25(19)
O4B Cu1 N3J C25J -111.26(18)
O4D Cu1 N3J C25J 67.1(2)
C25J N3J C21J C22J 0.0
Cu1 N3J C21J C22J 170.8(2)
N3J C21J C22J C23J 0.0
C21J C22J C23J C24J 0.0
C22J C23J C24J C25J 0.0
C23J C24J C25J N3J 0.0
C21J N3J C25J C24J 0.0
Cu1 N3J C25J C24J -171.1(2)
O4H Cu3 O36 C31 -166.3(2)
O4F Cu3 O36 C31 9.8(2)
O4G Cu3 O36 C31 104.1(2)
O4E Cu3 O36 C31 -79.5(2)
Cu4 Cu3 O36 C31 16.0(8)
Cu3 O36 C31 C34 80.82(13)
Cu3 O36 C31 O37 -90.47(13)
C32 O37 C31 O36 6.5
C32 O37 C31 C34 -165.4
C31 O37 C32 C33 -162.3
O36 C31 C34 O38 15.6
O37 C31 C34 O38 -172.3
O36 C31 C34 C35 148.3
O37 C31 C34 C35 -39.6
C42 O47 C41 O46 13.5(15)
C42 O47 C41 C44 -168.2(8)
C41 O47 C42 C43 -156.5(7)
O46 C41 C44 O48 -179.7(9)
O47 C41 C44 O48 2.1(12)
O46 C41 C44 C45 -53.7(12)
O47 C41 C44 C45 128.0(7)
